data_7223654
loop_
_publ_author_name
'Pfeiffer, Constance R.'
'Feaster, Kyle A.'
'Dalgarno, Scott J.'
'Atwood, Jerry L.'

_publ_section_title
;
 Syntheses and characterization of aryl-substituted pyrogallol[4]arenes
 and resorcin[4]arenes
;
_journal_issue 2
_journal_name_full CrystEngComm
_journal_page_first 222
_journal_paper_doi 10.1039/C5CE01792K
_journal_volume 18
_journal_year 2016
_chemical_formula_moiety '2(C64 H64 O12), 24(C2 H6 O S)'
_chemical_formula_sum 'C176 H272 O56 S24'
_chemical_formula_weight 4053.38
_space_group_IT_number 2
_symmetry_cell_setting triclinic
_symmetry_Int_Tables_number 2
_symmetry_space_group_name_Hall '-P 1'
_symmetry_space_group_name_H-M 'P -1'
_atom_sites_solution_hydrogens geom
_atom_sites_solution_primary direct
_atom_sites_solution_secondary difmap
_audit_creation_method SHELXL-97
_audit_update_record
;
2015-06-05 deposited with the CCDC.
2015-10-21 downloaded from the CCDC.
;
_cell_angle_alpha 77.8510(10)
_cell_angle_beta 73.7070(10)
_cell_angle_gamma 73.7190(10)
_cell_formula_units_Z 1
_cell_length_a 13.9805(14)
_cell_length_b 16.3367(16)
_cell_length_c 24.278(2)
_cell_measurement_reflns_used 4366
_cell_measurement_temperature 173(2)
_cell_measurement_theta_max 26.3
_cell_measurement_theta_min 2.4
_cell_volume 5056.3(8)
_computing_cell_refinement 'APEX2 (Bruker AXS, 2008)'
_computing_data_collection 'APEX2 (Bruker AXS, 2008)'
_computing_data_reduction 'APEX2 (Bruker AXS, 2008)'
_computing_molecular_graphics 'X-SEED, Barbour, 2001'
_computing_publication_material 'CIFTAB (Sheldrick, 2013)'
_computing_structure_refinement 'SHELXL-1997 (Sheldrick, 1997)'
_computing_structure_solution 'SHELXS-1997 (Sheldrick, 1997)'
_diffrn_ambient_temperature 173(2)
_diffrn_measured_fraction_theta_full 0.988
_diffrn_measured_fraction_theta_max 0.988
_diffrn_measurement_device_type 'Bruker APEXII CCD area detector'
_diffrn_measurement_method 'omega scans'
_diffrn_radiation_monochromator graphite
_diffrn_radiation_type MoK\a
_diffrn_radiation_wavelength 0.71073
_diffrn_reflns_av_R_equivalents 0.0452
_diffrn_reflns_av_sigmaI/netI 0.0760
_diffrn_reflns_limit_h_max 17
_diffrn_reflns_limit_h_min -17
_diffrn_reflns_limit_k_max 18
_diffrn_reflns_limit_k_min -20
_diffrn_reflns_limit_l_max 30
_diffrn_reflns_limit_l_min -30
_diffrn_reflns_number 46188
_diffrn_reflns_theta_full 26.43
_diffrn_reflns_theta_max 26.43
_diffrn_reflns_theta_min 0.88
_diffrn_source 'fine-focus sealed tube'
_diffrn_standards_decay_% 0.0
_exptl_absorpt_coefficient_mu 0.332
_exptl_absorpt_correction_T_max 0.95
_exptl_absorpt_correction_T_min 0.91
_exptl_absorpt_correction_type multi-scan
_exptl_absorpt_process_details
;
 Data were corrected for decay and absorption using the program SADABS 
 (Sheldrick, G. M. (2003). SADABS. Version 2.10. University of
 G\"ottingen, Germany).
;
_exptl_crystal_colour pink
_exptl_crystal_density_diffrn 1.331
_exptl_crystal_density_method 'not measured'
_exptl_crystal_description prism
_exptl_crystal_F_000 2160
_exptl_crystal_size_max 0.25
_exptl_crystal_size_mid 0.20
_exptl_crystal_size_min 0.15
_refine_diff_density_max 1.021
_refine_diff_density_min -1.248
_refine_diff_density_rms 0.083
_refine_ls_extinction_method none
_refine_ls_goodness_of_fit_ref 1.074
_refine_ls_hydrogen_treatment constr
_refine_ls_matrix_type full
_refine_ls_number_parameters 1190
_refine_ls_number_reflns 20582
_refine_ls_number_restraints 119
_refine_ls_restrained_S_all 1.105
_refine_ls_R_factor_all 0.1706
_refine_ls_R_factor_gt 0.0721
_refine_ls_shift/su_max 0.002
_refine_ls_shift/su_mean 0.000
_refine_ls_structure_factor_coef Fsqd
_refine_ls_weighting_details 'calc w=1/[\s^2^(Fo^2^)+(0.1085P)^2^+2.2309P] where P=(Fo^2^+2Fc^2^)/3'
_refine_ls_weighting_scheme calc
_refine_ls_wR_factor_gt 0.2033
_refine_ls_wR_factor_ref 0.2652
_reflns_number_gt 7439
_reflns_number_total 20582
_reflns_threshold_expression >2sigma(I)
_cod_data_source_file c5ce01792k2.cif
_cod_data_source_block Cocrystal4
_cod_original_cell_volume 5056.3(9)
_cod_database_code 7223654

loop_
_symmetry_equiv_pos_as_xyz
'x, y, z'
'-x, -y, -z'

loop_
_atom_site_label
_atom_site_type_symbol
_atom_site_fract_x
_atom_site_fract_y
_atom_site_fract_z
_atom_site_U_iso_or_equiv
_atom_site_adp_type
_atom_site_occupancy
_atom_site_symmetry_multiplicity
_atom_site_calc_flag
_atom_site_refinement_flags
_atom_site_disorder_assembly
_atom_site_disorder_group
S1D S 0.6632(3) 0.8022(3) 0.1741(2) 0.0218(12) Uiso 0.50 1 d PD A 1
S1N S 0.12175(16) 0.05801(14) 1.00115(8) 0.0505(7) Uani 1 1 d . . .
S1L S 0.00095(17) 0.91951(14) 0.21884(8) 0.0454(6) Uani 1 1 d . . .
S1H S 0.2446(3) 0.3354(3) 0.05148(18) 0.0229(10) Uani 0.50 1 d PD B 1
S1C S 0.5990(2) 0.06521(18) -0.06611(15) 0.0322(8) Uani 0.60 1 d PD C 1
O8B O 0.4318(3) 0.0858(3) 0.18669(18) 0.0257(11) Uani 1 1 d . . .
O6B O 0.7888(3) 0.4460(3) 0.0770(2) 0.0300(12) Uani 1 1 d . . .
H6B H 0.8181 0.4818 0.0814 0.036 Uiso 1 1 calc R . .
O5B O 0.7066(3) 0.6097(3) 0.10962(18) 0.0265(11) Uani 1 1 d . . .
H5B H 0.7144 0.6463 0.0797 0.032 Uiso 1 1 calc R . .
O3B O 0.1799(3) 0.7030(3) 0.16372(17) 0.0298(12) Uani 1 1 d . . .
H3B H 0.1423 0.7527 0.1666 0.036 Uiso 1 1 calc R . .
O1B O 0.1483(3) 0.7814(3) -0.03427(18) 0.0275(11) Uani 1 1 d . . .
H1B H 0.0909 0.8102 -0.0183 0.033 Uiso 1 1 calc R . .
C28B C 0.4796(5) 0.2180(4) 0.1885(3) 0.0215(15) Uani 1 1 d . . .
H28B H 0.4345 0.2260 0.2254 0.026 Uiso 1 1 calc R . .
O4B O 0.4943(3) 0.6722(3) 0.1356(2) 0.0266(11) Uani 1 1 d . . .
H4B H 0.5383 0.6893 0.1447 0.032 Uiso 1 1 calc R . .
C12B C 0.5167(4) 0.4615(4) 0.1003(2) 0.0147(13) Uani 1 1 d . . .
H12B H 0.4731 0.4282 0.0972 0.018 Uiso 1 1 calc R . .
O2B O 0.0722(3) 0.8017(3) 0.08761(18) 0.0321(12) Uani 1 1 d . . .
H2B H 0.0451 0.8298 0.0604 0.038 Uiso 1 1 calc R . .
C10B C 0.6855(5) 0.4782(4) 0.0903(3) 0.0206(15) Uani 1 1 d . . .
C11B C 0.6223(5) 0.4264(4) 0.0878(2) 0.0169(14) Uani 1 1 d . . .
C18B C 0.2052(5) 0.3762(4) 0.2392(3) 0.0256(16) Uani 1 1 d . . .
C15B C 0.3041(4) 0.5043(4) 0.1709(2) 0.0173(14) Uani 1 1 d . D .
C25B C 0.6093(5) 0.1979(4) 0.0805(3) 0.0231(15) Uani 1 1 d . . .
H25B H 0.6529 0.1903 0.0431 0.028 Uiso 1 1 calc R . .
O7 O 0.1396(9) 0.3240(8) 0.2699(5) 0.028(3) Uiso 0.50 1 d P D 2
C8B C 0.5368(5) 0.5924(4) 0.1191(3) 0.0194(14) Uani 1 1 d . . .
C7B C 0.3563(5) 0.5761(4) 0.1368(3) 0.0183(14) Uani 1 1 d . . .
H7B H 0.3464 0.6158 0.1653 0.022 Uiso 1 1 calc R . .
C29B C 0.5379(4) 0.2773(4) 0.1600(2) 0.0180(14) Uani 1 1 d . . .
H29B H 0.5328 0.3247 0.1784 0.022 Uiso 1 1 calc R . .
C9B C 0.6430(5) 0.5613(4) 0.1056(3) 0.0206(15) Uani 1 1 d . . .
C24B C 0.6042(5) 0.2698(4) 0.1049(2) 0.0175(14) Uani 1 1 d . . .
C14B C 0.6711(5) 0.3348(4) 0.0749(2) 0.0176(14) Uani 1 1 d . . .
H14B H 0.7327 0.3153 0.0918 0.021 Uiso 1 1 calc R . .
C1B C 0.1974(5) 0.7326(4) 0.0073(3) 0.0201(14) Uani 1 1 d . . .
O1L O 0.0952(4) 0.8475(3) 0.2115(2) 0.0406(14) Uani 1 1 d . . .
C30B C 0.3602(5) 0.0948(4) 0.2418(3) 0.0263(16) Uani 1 1 d . . .
H30A H 0.3118 0.1520 0.2401 0.032 Uiso 1 1 calc R . .
H30B H 0.3972 0.0895 0.2722 0.032 Uiso 1 1 calc R . .
C17B C 0.2840(5) 0.3934(4) 0.2556(3) 0.0220(15) Uani 1 1 d . D .
H17B H 0.3043 0.3625 0.2898 0.026 Uiso 1 1 calc R . .
C19B C 0.1756(5) 0.4220(5) 0.1894(3) 0.0313(17) Uani 1 1 d . D .
H19B H 0.1217 0.4102 0.1780 0.038 Uiso 1 1 calc R . .
C26B C 0.5527(5) 0.1375(4) 0.1091(3) 0.0236(15) Uani 1 1 d . . .
H26B H 0.5588 0.0890 0.0915 0.028 Uiso 1 1 calc R . .
C27B C 0.4872(5) 0.1475(4) 0.1632(3) 0.0208(15) Uani 1 1 d . . .
C5B C 0.3390(4) 0.6215(4) 0.0312(2) 0.0162(14) Uani 1 1 d . . .
H1 H 0.4001 0.5794 0.0193 0.019 Uiso 1 1 calc R . .
C13B C 0.4719(5) 0.5430(4) 0.1171(3) 0.0185(14) Uani 1 1 d . . .
O1H O 0.2563(15) 0.3015(13) -0.0032(6) 0.087(10) Uani 0.50 1 d PD B 1
O1N O 0.0139(4) 0.0987(4) 0.9929(2) 0.068(2) Uani 1 1 d . . .
C2B C 0.1597(4) 0.7432(4) 0.0659(3) 0.0204(15) Uani 1 1 d . . .
C16B C 0.3331(4) 0.4562(4) 0.2214(2) 0.0194(14) Uani 1 1 d . . .
H16B H 0.3879 0.4670 0.2324 0.023 Uiso 1 1 calc R D .
C31B C 0.3025(5) 0.0246(4) 0.2560(3) 0.0285(16) Uani 1 1 d . . .
H31A H 0.2606 0.0246 0.2963 0.034 Uiso 1 1 calc R . .
H31B H 0.3525 -0.0318 0.2538 0.034 Uiso 1 1 calc R . .
C3B C 0.2148(5) 0.6925(4) 0.1065(3) 0.0203(15) Uani 1 1 d . . .
C4B C 0.3044(5) 0.6307(4) 0.0897(3) 0.0181(14) Uani 1 1 d . . .
C6B C 0.2879(4) 0.6713(4) -0.0102(2) 0.0147(13) Uani 1 1 d . . .
C32B C 0.2328(6) 0.0351(5) 0.2155(3) 0.0371(19) Uani 1 1 d . . .
H32A H 0.1805 0.0893 0.2191 0.056 Uiso 1 1 calc R . .
H32B H 0.1993 -0.0132 0.2259 0.056 Uiso 1 1 calc R . .
H32C H 0.2736 0.0358 0.1754 0.056 Uiso 1 1 calc R . .
O1D O 0.5831(8) 0.7906(7) 0.1518(5) 0.052(4) Uiso 0.50 1 d PD A 1
O1C O 0.6474(11) 0.0175(10) -0.0190(7) 0.137(9) Uani 0.60 1 d PD C 1
C1L C 0.0162(7) 0.9951(5) 0.1545(3) 0.055(2) Uani 1 1 d . . .
H1L1 H 0.0749 1.0190 0.1510 0.083 Uiso 1 1 calc R . .
H1L2 H -0.0460 1.0417 0.1561 0.083 Uiso 1 1 calc R . .
H1L3 H 0.0282 0.9662 0.1208 0.083 Uiso 1 1 calc R . .
C20B C 0.2250(5) 0.4851(4) 0.1562(3) 0.0254(16) Uani 1 1 d . . .
H20B H 0.2038 0.5161 0.1222 0.030 Uiso 1 1 calc R D .
C2L C -0.0977(6) 0.8828(6) 0.2066(3) 0.052(2) Uani 1 1 d . . .
H2L1 H -0.0756 0.8636 0.1684 0.078 Uiso 1 1 calc R . .
H2L2 H -0.1595 0.9298 0.2080 0.078 Uiso 1 1 calc R . .
H2L3 H -0.1126 0.8346 0.2367 0.078 Uiso 1 1 calc R . .
C1D C 0.6866(9) 0.7118(6) 0.2282(5) 0.019(3) Uiso 0.50 1 d PD A 1
H1D1 H 0.7239 0.6605 0.2096 0.029 Uiso 0.50 1 calc PR A 1
H1D2 H 0.6211 0.7023 0.2533 0.029 Uiso 0.50 1 calc PR A 1
H1D3 H 0.7275 0.7227 0.2515 0.029 Uiso 0.50 1 calc PR A 1
C1C C 0.6664(9) 0.1462(8) -0.1008(7) 0.047(5) Uani 0.60 1 d PD C 1
H1C1 H 0.7342 0.1199 -0.1234 0.071 Uiso 0.60 1 calc PR C 1
H1C2 H 0.6745 0.1753 -0.0716 0.071 Uiso 0.60 1 calc PR C 1
H1C3 H 0.6279 0.1883 -0.1268 0.071 Uiso 0.60 1 calc PR C 1
C2D C 0.6034(18) 0.8771(9) 0.2214(8) 0.086(10) Uiso 0.50 1 d PD A 1
H2D1 H 0.5818 0.9338 0.1994 0.128 Uiso 0.50 1 calc PR A 1
H2D2 H 0.6513 0.8799 0.2433 0.128 Uiso 0.50 1 calc PR A 1
H2D3 H 0.5432 0.8599 0.2483 0.128 Uiso 0.50 1 calc PR A 1
C2H C 0.3593(9) 0.3653(8) 0.0423(5) 0.020(3) Uiso 0.50 1 d PD B 1
H2H1 H 0.3597 0.4188 0.0150 0.029 Uiso 0.50 1 calc PR B 1
H2H2 H 0.4172 0.3196 0.0270 0.029 Uiso 0.50 1 calc PR B 1
H2H3 H 0.3653 0.3742 0.0797 0.029 Uiso 0.50 1 calc PR B 1
C1N C 0.1866(6) 0.0027(5) 0.9410(4) 0.074(3) Uani 1 1 d . . .
H1N1 H 0.1867 0.0436 0.9051 0.111 Uiso 1 1 calc R . .
H1N2 H 0.1516 -0.0415 0.9409 0.111 Uiso 1 1 calc R . .
H1N3 H 0.2574 -0.0247 0.9437 0.111 Uiso 1 1 calc R . .
C2N C 0.1813(8) 0.1400(6) 0.9830(4) 0.080(3) Uiso 1 1 d . . .
H2N1 H 0.1344 0.1910 0.9990 0.120 Uiso 1 1 calc R . .
H2N2 H 0.2016 0.1533 0.9407 0.120 Uiso 1 1 calc R . .
H2N3 H 0.2423 0.1234 0.9989 0.120 Uiso 1 1 calc R . .
C1H C 0.2713(11) 0.2422(8) 0.1033(5) 0.031(4) Uiso 0.50 1 d PD B 1
H1H1 H 0.2135 0.2145 0.1153 0.046 Uiso 0.50 1 calc PR B 1
H1H2 H 0.2816 0.2592 0.1373 0.046 Uiso 0.50 1 calc PR B 1
H1H3 H 0.3335 0.2018 0.0860 0.046 Uiso 0.50 1 calc PR B 1
C23B C -0.0014(6) 0.2534(6) 0.3691(4) 0.055(2) Uiso 0.50 1 d P D 1
H23A H -0.0429 0.2106 0.3833 0.082 Uiso 0.50 1 calc PR D 1
H23B H -0.0299 0.2974 0.3400 0.082 Uiso 0.50 1 calc PR D 1
H23C H -0.0019 0.2806 0.4016 0.082 Uiso 0.50 1 calc PR D 1
C22B C 0.0951(10) 0.2148(9) 0.3453(6) 0.030(3) Uiso 0.50 1 d P D 1
H22A H 0.0937 0.1852 0.3139 0.036 Uiso 0.50 1 calc PR D 1
H22B H 0.1221 0.1699 0.3751 0.036 Uiso 0.50 1 calc PR D 1
C21B C 0.1678(9) 0.2718(8) 0.3208(5) 0.019(3) Uiso 0.50 1 d P D 1
H21A H 0.1508 0.3162 0.3464 0.023 Uiso 0.50 1 calc PR D 1
H21B H 0.2377 0.2368 0.3221 0.023 Uiso 0.50 1 calc PR D 1
C2C C 0.4885(6) 0.1350(6) -0.0318(4) 0.028(3) Uani 0.60 1 d PD C 1
H2C1 H 0.4380 0.1020 -0.0093 0.042 Uiso 0.60 1 calc PR C 1
H2C2 H 0.4594 0.1783 -0.0611 0.042 Uiso 0.60 1 calc PR C 1
H2C3 H 0.5063 0.1639 -0.0058 0.042 Uiso 0.60 1 calc PR C 1
S1K S -0.00098(17) 0.58059(14) 0.28120(8) 0.0458(6) Uani 1 1 d . . .
S1G S 0.6571(4) 0.3032(3) 0.6747(2) 0.0209(12) Uiso 0.50 1 d PD E 1
S1J S 0.7535(3) 0.1673(2) 0.44918(18) 0.0066(8) Uiso 0.40 1 d PD F 1
S1F S 0.4013(2) 0.4349(2) 0.56608(13) 0.0303(7) Uiso 0.60 1 d PD G 1
O1A O 0.1795(3) 0.2026(3) 0.66363(17) 0.0290(12) Uani 1 1 d . . .
H1A H 0.1480 0.2541 0.6666 0.035 Uiso 1 1 calc R . .
O7A O 0.5678(3) 0.4144(3) 0.31323(18) 0.0241(10) Uani 1 1 d . . .
O4A O 0.2112(3) 0.0538(3) 0.4228(2) 0.0290(11) Uani 1 1 d . . .
H4A H 0.1827 0.0216 0.4134 0.035 Uiso 1 1 calc R . .
O5A O 0.2933(3) -0.1096(3) 0.39040(18) 0.0261(11) Uani 1 1 d . . .
H5A H 0.2811 -0.1433 0.4214 0.031 Uiso 1 1 calc R . .
O3A O 0.1485(3) 0.2815(3) 0.46546(17) 0.0277(11) Uani 1 1 d . . .
H3A H 0.0934 0.3137 0.4810 0.033 Uiso 1 1 calc R . .
O6A O 0.5057(3) -0.1725(3) 0.3646(2) 0.0272(11) Uani 1 1 d . . .
H6A H 0.4604 -0.1925 0.3591 0.033 Uiso 1 1 calc R . .
C12A C 0.4835(4) 0.0384(4) 0.3996(2) 0.0153(13) Uani 1 1 d . . .
H12A H 0.5272 0.0718 0.4024 0.018 Uiso 1 1 calc R . .
C13A C 0.3778(5) 0.0730(4) 0.4123(2) 0.0164(14) Uani 1 1 d . . .
O2A O 0.0727(3) 0.3018(3) 0.58779(18) 0.0326(12) Uani 1 1 d . . .
H2A H 0.0464 0.3306 0.5605 0.039 Uiso 1 1 calc R . .
C24A C 0.6958(5) -0.0041(4) 0.3288(2) 0.0183(14) Uani 1 1 d . H .
C19A C 0.5201(5) 0.2819(4) 0.3116(3) 0.0213(15) Uani 1 1 d . . .
H19A H 0.5651 0.2740 0.2746 0.026 Uiso 1 1 calc R . .
C27A C 0.7953(5) 0.1237(4) 0.2607(3) 0.0241(15) Uani 1 1 d . . .
O8 O 0.8589(9) 0.1766(7) 0.2310(5) 0.024(3) Uiso 0.50 1 d P H 2
C14A C 0.6439(5) -0.0758(4) 0.3628(2) 0.0184(14) Uani 1 1 d . . .
H14A H 0.6537 -0.1155 0.3344 0.022 Uiso 1 1 calc R . .
C15A C 0.3960(4) 0.2295(4) 0.3954(3) 0.0181(14) Uani 1 1 d . . .
C16A C 0.3909(5) 0.3019(4) 0.4193(3) 0.0190(14) Uani 1 1 d . . .
H16A H 0.3469 0.3100 0.4565 0.023 Uiso 1 1 calc R . .
C20A C 0.4606(5) 0.2225(4) 0.3403(3) 0.0194(14) Uani 1 1 d . . .
H20A H 0.4644 0.1757 0.3215 0.023 Uiso 1 1 calc R . .
C17A C 0.4471(5) 0.3618(4) 0.3913(3) 0.0243(16) Uani 1 1 d . . .
H17A H 0.4408 0.4102 0.4091 0.029 Uiso 1 1 calc R . .
C8A C 0.3152(5) 0.0213(4) 0.4101(3) 0.0213(15) Uani 1 1 d . . .
C9A C 0.3567(5) -0.0609(4) 0.3949(2) 0.0187(14) Uani 1 1 d . . .
C10A C 0.4628(5) -0.0930(4) 0.3806(3) 0.0192(14) Uani 1 1 d . . .
C21A C 0.6395(5) 0.4051(4) 0.2578(3) 0.0282(17) Uani 1 1 d . . .
H21C H 0.6024 0.4106 0.2275 0.034 Uiso 1 1 calc R . .
H21D H 0.6877 0.3477 0.2595 0.034 Uiso 1 1 calc R . .
C2A C 0.1605(5) 0.2429(4) 0.5661(3) 0.0209(15) Uani 1 1 d . . .
O1J O 0.7396(7) 0.2022(7) 0.5048(4) 0.010(2) Uiso 0.40 1 d PD F 1
C5A C 0.3398(4) 0.1209(4) 0.5311(2) 0.0168(14) Uani 1 1 d . . .
H2 H 0.4009 0.0787 0.5192 0.020 Uiso 1 1 calc R . .
O2K O -0.0951(4) 0.6524(3) 0.2886(2) 0.0388(13) Uani 1 1 d . . .
C11A C 0.5279(5) -0.0427(4) 0.3829(2) 0.0174(14) Uani 1 1 d . . .
C3A C 0.1970(5) 0.2323(4) 0.5076(3) 0.0191(14) Uani 1 1 d . . .
C18A C 0.5130(5) 0.3521(4) 0.3371(3) 0.0197(14) Uani 1 1 d . . .
C25A C 0.6671(5) 0.0437(4) 0.2783(2) 0.0186(14) Uani 1 1 d . . .
H25A H 0.6128 0.0324 0.2669 0.022 Uiso 1 1 calc R H .
C7A C 0.3286(5) 0.1658(4) 0.4247(3) 0.0192(14) Uani 1 1 d . . .
H7A H 0.2673 0.1855 0.4076 0.023 Uiso 1 1 calc R . .
C4A C 0.2878(4) 0.1716(4) 0.4894(3) 0.0169(14) Uani 1 1 d . . .
C23A C 0.7659(5) 0.4657(5) 0.2849(3) 0.0328(17) Uani 1 1 d . . .
H23D H 0.8171 0.4107 0.2829 0.049 Uiso 1 1 calc R . .
H23E H 0.7241 0.4676 0.3247 0.049 Uiso 1 1 calc R . .
H23F H 0.8007 0.5132 0.2733 0.049 Uiso 1 1 calc R . .
C6A C 0.3045(5) 0.1307(4) 0.5895(2) 0.0174(14) Uani 1 1 d . . .
C26A C 0.7154(5) 0.1066(4) 0.2446(3) 0.0210(15) Uani 1 1 d . H .
H26A H 0.6943 0.1380 0.2107 0.025 Uiso 1 1 calc R . .
C28A C 0.8243(5) 0.0779(5) 0.3106(3) 0.0319(18) Uani 1 1 d . H .
H28A H 0.8780 0.0897 0.3222 0.038 Uiso 1 1 calc R . .
C22A C 0.6969(5) 0.4745(4) 0.2440(3) 0.0288(17) Uani 1 1 d . . .
H22C H 0.6469 0.5310 0.2454 0.035 Uiso 1 1 calc R . .
H22D H 0.7397 0.4739 0.2039 0.035 Uiso 1 1 calc R . .
C1A C 0.2149(5) 0.1927(4) 0.6060(3) 0.0206(15) Uani 1 1 d . . .
C29A C 0.7749(5) 0.0145(4) 0.3437(3) 0.0260(16) Uani 1 1 d . . .
H29A H 0.7962 -0.0170 0.3775 0.031 Uiso 1 1 calc R H .
O1F O 0.3555(6) 0.4761(5) 0.5096(3) 0.033(2) Uiso 0.60 1 d PD G 1
O1G O 0.5713(7) 0.2932(6) 0.6549(4) 0.027(2) Uiso 0.50 1 d PD E 1
C2G C 0.6734(19) 0.2204(9) 0.7305(9) 0.093(10) Uiso 0.50 1 d PD E 1
H2G1 H 0.7109 0.1669 0.7146 0.140 Uiso 0.50 1 calc PR E 1
H2G2 H 0.6061 0.2137 0.7547 0.140 Uiso 0.50 1 calc PR E 1
H2G3 H 0.7123 0.2334 0.7541 0.140 Uiso 0.50 1 calc PR E 1
C1K C -0.0164(7) 0.5048(5) 0.3456(3) 0.051(2) Uani 1 1 d . . .
H1K1 H -0.0340 0.5345 0.3794 0.077 Uiso 1 1 calc R . .
H1K2 H 0.0477 0.4607 0.3454 0.077 Uiso 1 1 calc R . .
H1K3 H -0.0715 0.4775 0.3473 0.077 Uiso 1 1 calc R . .
C1G C 0.5973(12) 0.3868(8) 0.7194(6) 0.030(4) Uiso 0.50 1 d PD E 1
H1G1 H 0.5786 0.4419 0.6949 0.045 Uiso 0.50 1 calc PR E 1
H1G2 H 0.6451 0.3909 0.7409 0.045 Uiso 0.50 1 calc PR E 1
H1G3 H 0.5354 0.3734 0.7468 0.045 Uiso 0.50 1 calc PR E 1
C2K C 0.0982(6) 0.6170(5) 0.2935(3) 0.051(2) Uani 1 1 d . . .
H2K1 H 0.1151 0.6638 0.2627 0.077 Uiso 1 1 calc R . .
H2K2 H 0.1591 0.5693 0.2935 0.077 Uiso 1 1 calc R . .
H2K3 H 0.0753 0.6382 0.3310 0.077 Uiso 1 1 calc R . .
C1F C 0.3304(10) 0.3553(11) 0.5959(7) 0.056(7) Uiso 0.60 1 d PD G 1
H1F1 H 0.2622 0.3816 0.6179 0.084 Uiso 0.60 1 calc PR G 1
H1F2 H 0.3662 0.3103 0.6217 0.084 Uiso 0.60 1 calc PR G 1
H1F3 H 0.3234 0.3297 0.5646 0.084 Uiso 0.60 1 calc PR G 1
C32A C 1.0009(6) 0.2475(6) 0.1311(4) 0.054(2) Uiso 0.50 1 d P H 1
H32D H 1.0423 0.2904 0.1161 0.081 Uiso 0.50 1 calc PR H 1
H32E H 1.0013 0.2190 0.0992 0.081 Uiso 0.50 1 calc PR H 1
H32F H 1.0296 0.2045 0.1606 0.081 Uiso 0.50 1 calc PR H 1
C2J C 0.6382(11) 0.1356(10) 0.4596(6) 0.010(3) Uiso 0.40 1 d PD F 1
H2J1 H 0.6377 0.0836 0.4883 0.014 Uiso 0.40 1 calc PR F 1
H2J2 H 0.6331 0.1237 0.4227 0.014 Uiso 0.40 1 calc PR F 1
H2J3 H 0.5799 0.1821 0.4734 0.014 Uiso 0.40 1 calc PR F 1
C1J C 0.7245(16) 0.2579(12) 0.3969(7) 0.035(7) Uiso 0.40 1 d PD F 1
H1J1 H 0.7793 0.2889 0.3859 0.052 Uiso 0.40 1 calc PR F 1
H1J2 H 0.6594 0.2962 0.4132 0.052 Uiso 0.40 1 calc PR F 1
H1J3 H 0.7188 0.2387 0.3625 0.052 Uiso 0.40 1 calc PR F 1
C30A C 0.8326(9) 0.2278(8) 0.1788(5) 0.021(3) Uiso 0.50 1 d P H 1
H30C H 0.7625 0.2627 0.1777 0.025 Uiso 0.50 1 calc PR H 1
H30D H 0.8498 0.1841 0.1527 0.025 Uiso 0.50 1 calc PR H 1
C2F C 0.5124(6) 0.3636(6) 0.5316(4) 0.029(3) Uiso 0.60 1 d PD G 1
H2F1 H 0.5652 0.3954 0.5114 0.043 Uiso 0.60 1 calc PR G 1
H2F2 H 0.4953 0.3381 0.5036 0.043 Uiso 0.60 1 calc PR G 1
H2F3 H 0.5383 0.3178 0.5607 0.043 Uiso 0.60 1 calc PR G 1
C31A C 0.9053(10) 0.2861(9) 0.1544(6) 0.028(3) Uiso 0.50 1 d P H 1
H31C H 0.8784 0.3309 0.1245 0.034 Uiso 0.50 1 calc PR H 1
H31D H 0.9064 0.3155 0.1859 0.034 Uiso 0.50 1 calc PR H 1
S1M S 0.11784(17) 0.55283(15) 0.50075(10) 0.0193(5) Uiso 0.70 1 d PD I 1
O1M O 0.0114(4) 0.5917(4) 0.4924(2) 0.0220(13) Uiso 0.70 1 d PD I 1
C2M C 0.1744(6) 0.6407(5) 0.4871(4) 0.033(2) Uiso 0.70 1 d PD I 1
H2M1 H 0.1449 0.6745 0.5193 0.050 Uiso 0.70 1 calc PR I 1
H2M2 H 0.1614 0.6770 0.4511 0.050 Uiso 0.70 1 calc PR I 1
H2M3 H 0.2485 0.6195 0.4833 0.050 Uiso 0.70 1 calc PR I 1
C1M C 0.1873(6) 0.5071(5) 0.4371(3) 0.0215(19) Uiso 0.70 1 d PD I 1
H1M1 H 0.1654 0.4552 0.4371 0.032 Uiso 0.70 1 calc PR I 1
H1M2 H 0.2608 0.4920 0.4359 0.032 Uiso 0.70 1 calc PR I 1
H1M3 H 0.1744 0.5489 0.4030 0.032 Uiso 0.70 1 calc PR I 1
S1E S -0.0041(2) 0.9424(2) 0.41040(14) 0.0285(8) Uiso 0.70 1 d PD J 1
O1E O 0.0585(10) 1.0064(6) 0.3982(5) 0.051(4) Uani 0.70 1 d PD J 1
C1E C 0.0094(11) 0.8767(7) 0.4765(4) 0.036(3) Uani 0.70 1 d PD J 1
H1E1 H -0.0253 0.9103 0.5085 0.055 Uiso 0.70 1 calc PR J 1
H1E2 H 0.0824 0.8554 0.4762 0.055 Uiso 0.70 1 calc PR J 1
H1E3 H -0.0214 0.8278 0.4815 0.055 Uiso 0.70 1 calc PR J 1
C2E C 0.0641(9) 0.8667(6) 0.3654(4) 0.031(3) Uani 0.70 1 d PD J 1
H2E1 H 0.0632 0.8920 0.3251 0.047 Uiso 0.70 1 calc PR J 1
H2E2 H 0.0329 0.8171 0.3760 0.047 Uiso 0.70 1 calc PR J 1
H2E3 H 0.1351 0.8479 0.3694 0.047 Uiso 0.70 1 calc PR J 1
S1I S 0.0004(4) 0.5556(3) 0.0949(2) 0.0343(14) Uiso 0.50 1 d PD K 1
O1I O -0.0618(9) 0.4905(7) 0.1047(5) 0.027(3) Uiso 0.50 1 d PD K 1
C2I C -0.012(2) 0.6124(13) 0.0269(6) 0.098(10) Uiso 0.50 1 d PD K 1
H2I1 H 0.0263 0.5757 -0.0030 0.147 Uiso 0.50 1 calc PR K 1
H2I2 H 0.0145 0.6640 0.0196 0.147 Uiso 0.50 1 calc PR K 1
H2I3 H -0.0849 0.6294 0.0259 0.147 Uiso 0.50 1 calc PR K 1
C1I C -0.0736(15) 0.6378(10) 0.1351(7) 0.039(5) Uiso 0.50 1 d PD K 1
H1I1 H -0.0787 0.6168 0.1765 0.059 Uiso 0.50 1 calc PR K 1
H1I2 H -0.1424 0.6560 0.1277 0.059 Uiso 0.50 1 calc PR K 1
H1I3 H -0.0414 0.6868 0.1238 0.059 Uiso 0.50 1 calc PR K 1
S2F S 0.4056(5) 0.3987(5) 0.5424(3) 0.078(2) Uiso 0.40 1 d PD L 2
S2C S 0.5944(5) 0.1031(5) -0.0431(3) 0.074(2) Uiso 0.40 1 d PD M 2
C22 C 0.0510(11) 0.2173(9) 0.3115(6) 0.035(4) Uiso 0.50 1 d P D 2
H22E H 0.1106 0.1692 0.3170 0.042 Uiso 0.50 1 calc PR D 2
H22F H 0.0022 0.1941 0.3001 0.042 Uiso 0.50 1 calc PR D 2
C31 C 0.9485(11) 0.2836(9) 0.1886(6) 0.032(3) Uiso 0.50 1 d P H 2
H31E H 0.9973 0.3068 0.2001 0.038 Uiso 0.50 1 calc PR H 2
H31F H 0.8888 0.3316 0.1832 0.038 Uiso 0.50 1 calc PR H 2
C30 C 0.9128(11) 0.2136(9) 0.2369(6) 0.033(3) Uiso 0.50 1 d P H 2
H30E H 0.9750 0.1707 0.2447 0.039 Uiso 0.50 1 calc PR H 2
H30F H 0.8789 0.2410 0.2723 0.039 Uiso 0.50 1 calc PR H 2
C21 C 0.0870(11) 0.2856(9) 0.2631(6) 0.034(4) Uiso 0.50 1 d P D 2
H21E H 0.1232 0.2571 0.2283 0.040 Uiso 0.50 1 calc PR D 2
H21F H 0.0251 0.3276 0.2540 0.040 Uiso 0.50 1 calc PR D 2
S2E S -0.0196(5) 0.9552(5) 0.4230(3) 0.027(2) Uiso 0.30 1 d PD N 2
S2I S 0.0146(3) 0.5533(3) 0.07905(18) 0.0186(9) Uiso 0.50 1 d PD O 2
S2G S 0.6594(5) 0.2866(4) 0.6838(3) 0.046(2) Uiso 0.50 1 d PD P 2
S2H S 0.3525(9) 0.2515(8) 0.0148(5) 0.070(3) Uiso 0.20 1 d PD Q 2
S2J S 0.6731(18) 0.2308(16) 0.4770(10) 0.312(14) Uiso 0.30 1 d PD R 2
S2D S 0.6521(4) 0.7879(4) 0.1845(2) 0.0398(17) Uiso 0.50 1 d PD S 2
C32 C 1.0009(6) 0.2475(6) 0.1311(4) 0.054(2) Uiso 0.50 1 d P H 2
H32G H 1.0222 0.2934 0.1010 0.081 Uiso 0.50 1 calc PR H 2
H32H H 0.9526 0.2248 0.1195 0.081 Uiso 0.50 1 calc PR H 2
H32I H 1.0611 0.2010 0.1361 0.081 Uiso 0.50 1 calc PR H 2
C23 C -0.0014(6) 0.2534(6) 0.3691(4) 0.055(2) Uiso 0.50 1 d P D 2
H23G H -0.0237 0.2076 0.3991 0.082 Uiso 0.50 1 calc PR D 2
H23H H -0.0610 0.3005 0.3640 0.082 Uiso 0.50 1 calc PR D 2
H23I H 0.0473 0.2752 0.3810 0.082 Uiso 0.50 1 calc PR D 2
O2I O -0.0442(9) 0.4870(6) 0.0903(5) 0.030(3) Uiso 0.50 1 d PD O 2
C3I C -0.0495(15) 0.6231(11) 0.1306(6) 0.041(5) Uiso 0.50 1 d PD O 2
H3I1 H -0.0342 0.5960 0.1682 0.061 Uiso 0.50 1 calc PR O 2
H3I2 H -0.1235 0.6355 0.1342 0.061 Uiso 0.50 1 calc PR O 2
H3I3 H -0.0265 0.6770 0.1183 0.061 Uiso 0.50 1 calc PR O 2
C4I C -0.0106(10) 0.6215(7) 0.0188(4) 0.011(3) Uiso 0.50 1 d PD O 2
H4I1 H 0.0192 0.5912 -0.0151 0.016 Uiso 0.50 1 calc PR O 2
H4I2 H 0.0194 0.6709 0.0134 0.016 Uiso 0.50 1 calc PR O 2
H4I3 H -0.0849 0.6417 0.0233 0.016 Uiso 0.50 1 calc PR O 2
O2H O 0.2493(17) 0.2893(18) -0.0038(10) 0.009(6) Uiso 0.20 1 d PD Q 2
C3H C 0.290(2) 0.215(2) 0.0926(8) 0.011(6) Uiso 0.20 1 d PD Q 2
H3H1 H 0.2751 0.1588 0.0953 0.017 Uiso 0.20 1 calc PR Q 2
H3H2 H 0.2264 0.2571 0.1054 0.017 Uiso 0.20 1 calc PR Q 2
H3H3 H 0.3369 0.2094 0.1173 0.017 Uiso 0.20 1 calc PR Q 2
C4H C 0.356(4) 0.350(2) 0.0370(17) 0.15(4) Uiso 0.20 1 d PD Q 2
H4H1 H 0.3865 0.3872 0.0032 0.224 Uiso 0.20 1 calc PR Q 2
H4H2 H 0.3975 0.3359 0.0658 0.224 Uiso 0.20 1 calc PR Q 2
H4H3 H 0.2861 0.3806 0.0541 0.224 Uiso 0.20 1 calc PR Q 2
O2C O 0.6497(11) 0.0172(8) -0.0132(6) 0.027(4) Uiso 0.40 1 d PD M 2
C4C C 0.5357(15) 0.0672(13) -0.0833(8) 0.077(7) Uiso 0.40 1 d PD M 2
H4C1 H 0.4755 0.0480 -0.0580 0.116 Uiso 0.40 1 calc PR M 2
H4C2 H 0.5838 0.0189 -0.1019 0.116 Uiso 0.40 1 calc PR M 2
H4C3 H 0.5142 0.1140 -0.1132 0.116 Uiso 0.40 1 calc PR M 2
C3C C 0.6910(14) 0.1349(15) -0.1012(9) 0.042(7) Uiso 0.40 1 d PD M 2
H3C1 H 0.7360 0.1568 -0.0863 0.062 Uiso 0.40 1 calc PR M 2
H3C2 H 0.6596 0.1802 -0.1286 0.062 Uiso 0.40 1 calc PR M 2
H3C3 H 0.7314 0.0852 -0.1209 0.062 Uiso 0.40 1 calc PR M 2
O2D O 0.5532(6) 0.7826(6) 0.1738(4) 0.026(2) Uiso 0.50 1 d PD S 2
C4D C 0.6154(11) 0.8873(6) 0.2138(6) 0.014(3) Uiso 0.50 1 d PD S 2
H4D1 H 0.5974 0.9354 0.1839 0.021 Uiso 0.50 1 calc PR S 2
H4D2 H 0.6726 0.8944 0.2267 0.021 Uiso 0.50 1 calc PR S 2
H4D3 H 0.5560 0.8863 0.2468 0.021 Uiso 0.50 1 calc PR S 2
C3D C 0.6768(13) 0.7217(8) 0.2452(6) 0.054(6) Uiso 0.50 1 d PD S 2
H3D1 H 0.7001 0.6619 0.2374 0.080 Uiso 0.50 1 calc PR S 2
H3D2 H 0.6142 0.7277 0.2764 0.080 Uiso 0.50 1 calc PR S 2
H3D3 H 0.7303 0.7371 0.2570 0.080 Uiso 0.50 1 calc PR S 2
O2E O 0.0454(16) 1.0209(11) 0.4076(9) 0.005(4) Uiso 0.30 1 d PD N 2
C3E C 0.013(3) 0.8901(15) 0.4856(9) 0.028(8) Uiso 0.30 1 d PD N 2
H3E1 H -0.0248 0.9193 0.5195 0.042 Uiso 0.30 1 calc PR N 2
H3E2 H 0.0865 0.8798 0.4819 0.042 Uiso 0.30 1 calc PR N 2
H3E3 H -0.0059 0.8350 0.4905 0.042 Uiso 0.30 1 calc PR N 2
C4E C 0.057(3) 0.8815(17) 0.3749(11) 0.11(2) Uiso 0.30 1 d PD N 2
H4E1 H 0.0453 0.9033 0.3360 0.170 Uiso 0.30 1 calc PR N 2
H4E2 H 0.0397 0.8255 0.3885 0.170 Uiso 0.30 1 calc PR N 2
H4E3 H 0.1299 0.8749 0.3735 0.170 Uiso 0.30 1 calc PR N 2
O2G O 0.5570(8) 0.2738(7) 0.6782(5) 0.055(4) Uiso 0.50 1 d PD P 2
C3G C 0.6261(12) 0.3822(7) 0.7141(7) 0.034(5) Uiso 0.50 1 d PD P 2
H3G1 H 0.6072 0.4315 0.6851 0.052 Uiso 0.50 1 calc PR P 2
H3G2 H 0.6848 0.3880 0.7263 0.052 Uiso 0.50 1 calc PR P 2
H3G3 H 0.5679 0.3806 0.7477 0.052 Uiso 0.50 1 calc PR P 2
C4G C 0.6866(11) 0.2146(7) 0.7397(6) 0.024(3) Uiso 0.50 1 d PD P 2
H4G1 H 0.7082 0.1568 0.7285 0.035 Uiso 0.50 1 calc PR P 2
H4G2 H 0.6256 0.2181 0.7719 0.035 Uiso 0.50 1 calc PR P 2
H4G3 H 0.7421 0.2264 0.7517 0.035 Uiso 0.50 1 calc PR P 2
O2J O 0.7669(16) 0.1919(14) 0.5002(8) 0.050 Uiso 0.30 1 d PD R 2
C4J C 0.665(3) 0.135(2) 0.4537(16) 0.13(2) Uiso 0.30 1 d PD R 2
H4J1 H 0.6280 0.1004 0.4866 0.200 Uiso 0.30 1 calc PR R 2
H4J2 H 0.7339 0.1006 0.4392 0.200 Uiso 0.30 1 calc PR R 2
H4J3 H 0.6277 0.1517 0.4227 0.200 Uiso 0.30 1 calc PR R 2
C3J C 0.729(2) 0.273(2) 0.4025(10) 0.045(10) Uiso 0.30 1 d PD R 2
H3J1 H 0.7505 0.3249 0.4022 0.067 Uiso 0.30 1 calc PR R 2
H3J2 H 0.6771 0.2870 0.3795 0.067 Uiso 0.30 1 calc PR R 2
H3J3 H 0.7878 0.2293 0.3857 0.067 Uiso 0.30 1 calc PR R 2
C4F C 0.4772(14) 0.4238(13) 0.5840(9) 0.084(8) Uiso 0.40 1 d PD L 2
H4F1 H 0.5349 0.4458 0.5579 0.126 Uiso 0.40 1 calc PR L 2
H4F2 H 0.5033 0.3718 0.6091 0.126 Uiso 0.40 1 calc PR L 2
H4F3 H 0.4329 0.4678 0.6079 0.126 Uiso 0.40 1 calc PR L 2
C3F C 0.3176(15) 0.3613(15) 0.6062(9) 0.038(7) Uiso 0.40 1 d PD L 2
H3F1 H 0.2655 0.3435 0.5947 0.057 Uiso 0.40 1 calc PR L 2
H3F2 H 0.2843 0.4079 0.6299 0.057 Uiso 0.40 1 calc PR L 2
H3F3 H 0.3551 0.3122 0.6288 0.057 Uiso 0.40 1 calc PR L 2
O2F O 0.3425(11) 0.4944(9) 0.5299(7) 0.071(6) Uiso 0.40 1 d PD L 2
S3H S 0.2638(5) 0.3084(4) 0.0464(3) 0.0166(16) Uiso 0.30 1 d PD T 3
O3H O 0.271(2) 0.292(2) -0.0127(9) 0.044(10) Uiso 0.30 1 d PD T 3
C5H C 0.309(2) 0.1952(12) 0.0772(13) 0.084(14) Uiso 0.30 1 d PD T 3
H5H1 H 0.2530 0.1658 0.0874 0.126 Uiso 0.30 1 calc PR T 3
H5H2 H 0.3324 0.1934 0.1120 0.126 Uiso 0.30 1 calc PR T 3
H5H3 H 0.3662 0.1662 0.0485 0.126 Uiso 0.30 1 calc PR T 3
C6H C 0.3832(14) 0.3324(14) 0.0381(9) 0.020(5) Uiso 0.30 1 d PD T 3
H6H1 H 0.3790 0.3933 0.0222 0.030 Uiso 0.30 1 calc PR T 3
H6H2 H 0.4365 0.2964 0.0116 0.030 Uiso 0.30 1 calc PR T 3
H6H3 H 0.4002 0.3209 0.0760 0.030 Uiso 0.30 1 calc PR T 3
O3J O 0.7161(15) 0.2220(12) 0.5147(7) 0.050 Uiso 0.30 1 d PD U 3
C5J C 0.692(2) 0.3036(11) 0.4192(10) 0.057(9) Uiso 0.30 1 d PD U 3
H5J1 H 0.7486 0.3331 0.4080 0.086 Uiso 0.30 1 calc PR U 3
H5J2 H 0.6356 0.3335 0.4475 0.086 Uiso 0.30 1 calc PR U 3
H5J3 H 0.6688 0.3036 0.3848 0.086 Uiso 0.30 1 calc PR U 3
C6J C 0.6158(15) 0.1686(15) 0.4628(9) 0.031(7) Uiso 0.30 1 d PD U 3
H6J1 H 0.6173 0.1083 0.4796 0.047 Uiso 0.30 1 calc PR U 3
H6J2 H 0.5975 0.1801 0.4253 0.047 Uiso 0.30 1 calc PR U 3
H6J3 H 0.5649 0.2065 0.4890 0.047 Uiso 0.30 1 calc PR U 3
O8A O 0.8308(9) 0.1934(8) 0.2238(5) 0.031(3) Uiso 0.50 1 d P H 1
O7B O 0.1695(9) 0.3056(7) 0.2750(5) 0.025(3) Uiso 0.50 1 d P D 1
S3J S 0.7395(7) 0.1884(6) 0.4525(4) 0.050 Uiso 0.30 1 d PD U 3
S2M S 0.1400(5) 0.5816(4) 0.5040(3) 0.0402(16) Uiso 0.30 1 d PD V 2
C4M C 0.1659(17) 0.4866(11) 0.4751(11) 0.054(7) Uiso 0.30 1 d PD V 2
H4M1 H 0.1290 0.4463 0.5027 0.081 Uiso 0.30 1 calc PR V 2
H4M2 H 0.2398 0.4606 0.4675 0.081 Uiso 0.30 1 calc PR V 2
H4M3 H 0.1436 0.4993 0.4387 0.081 Uiso 0.30 1 calc PR V 2
C3M C 0.2183(17) 0.6349(19) 0.4460(11) 0.082(9) Uiso 0.30 1 d PD V 2
H3M1 H 0.2148 0.6916 0.4548 0.124 Uiso 0.30 1 calc PR V 2
H3M2 H 0.1943 0.6421 0.4106 0.124 Uiso 0.30 1 calc PR V 2
H3M3 H 0.2893 0.6008 0.4402 0.124 Uiso 0.30 1 calc PR V 2
O2M O 0.0354(11) 0.6258(11) 0.4940(8) 0.067(6) Uiso 0.30 1 d PD V 2

loop_
_atom_site_aniso_label
_atom_site_aniso_U_11
_atom_site_aniso_U_22
_atom_site_aniso_U_33
_atom_site_aniso_U_23
_atom_site_aniso_U_13
_atom_site_aniso_U_12
S1N 0.0369(11) 0.0523(13) 0.0322(9) 0.0051(9) -0.0016(8) 0.0220(9)
S1L 0.0540(14) 0.0425(13) 0.0307(11) -0.0188(10) -0.0142(10) 0.0172(10)
S1H 0.0241(18) 0.0196(19) 0.0295(19) -0.0075(15) -0.0132(13) -0.0024(15)
S1C 0.0333(14) 0.0091(11) 0.0542(17) -0.0109(11) -0.0104(12) -0.0003(9)
O8B 0.029(3) 0.024(3) 0.023(3) -0.003(2) 0.002(2) -0.012(2)
O6B 0.014(2) 0.036(3) 0.044(3) -0.018(3) -0.001(2) -0.009(2)
O5B 0.032(3) 0.026(3) 0.028(3) -0.003(2) -0.007(2) -0.017(2)
O3B 0.029(3) 0.031(3) 0.017(2) -0.006(2) 0.001(2) 0.008(2)
O1B 0.021(3) 0.032(3) 0.023(3) -0.007(2) -0.007(2) 0.009(2)
C28B 0.026(4) 0.019(4) 0.018(3) -0.001(3) -0.005(3) -0.004(3)
O4B 0.030(3) 0.017(2) 0.034(3) -0.009(2) -0.007(2) -0.005(2)
C12B 0.017(3) 0.016(3) 0.013(3) 0.001(3) -0.004(3) -0.008(3)
O2B 0.026(3) 0.038(3) 0.022(3) -0.010(2) -0.002(2) 0.009(2)
C10B 0.018(4) 0.029(4) 0.016(3) -0.006(3) -0.004(3) -0.006(3)
C11B 0.016(3) 0.021(4) 0.013(3) -0.002(3) -0.003(3) -0.005(3)
C18B 0.027(4) 0.029(4) 0.017(3) 0.000(3) 0.005(3) -0.013(3)
C15B 0.015(3) 0.018(4) 0.014(3) -0.002(3) 0.000(3) 0.001(3)
C25B 0.021(4) 0.024(4) 0.022(4) -0.007(3) 0.001(3) -0.005(3)
C8B 0.025(4) 0.015(3) 0.017(3) -0.002(3) -0.003(3) -0.005(3)
C7B 0.023(4) 0.017(3) 0.015(3) -0.005(3) -0.005(3) 0.000(3)
C29B 0.021(4) 0.017(3) 0.015(3) -0.003(3) -0.007(3) -0.001(3)
C9B 0.026(4) 0.021(4) 0.018(3) 0.000(3) -0.006(3) -0.013(3)
C24B 0.020(4) 0.016(3) 0.016(3) 0.000(3) -0.005(3) -0.003(3)
C14B 0.017(3) 0.021(4) 0.017(3) -0.007(3) -0.005(3) -0.003(3)
C1B 0.018(4) 0.021(4) 0.019(3) 0.001(3) -0.006(3) -0.003(3)
O1L 0.040(3) 0.042(3) 0.037(3) -0.018(3) -0.017(2) 0.011(2)
C30B 0.026(4) 0.032(4) 0.017(4) 0.000(3) 0.000(3) -0.010(3)
C17B 0.027(4) 0.020(4) 0.015(3) 0.001(3) -0.002(3) -0.004(3)
C19B 0.027(4) 0.045(5) 0.027(4) 0.001(4) -0.011(3) -0.017(3)
C26B 0.023(4) 0.022(4) 0.025(4) -0.008(3) -0.002(3) -0.005(3)
C27B 0.024(4) 0.017(3) 0.021(4) 0.003(3) -0.005(3) -0.009(3)
C5B 0.015(3) 0.017(3) 0.015(3) -0.006(3) -0.001(3) -0.002(3)
C13B 0.024(4) 0.018(3) 0.014(3) -0.002(3) -0.004(3) -0.007(3)
O1H 0.113(15) 0.121(17) 0.077(11) 0.067(10) -0.072(11) -0.113(14)
O1N 0.034(3) 0.077(4) 0.053(3) 0.000(3) -0.001(2) 0.036(3)
C2B 0.016(3) 0.020(4) 0.021(4) -0.005(3) 0.000(3) 0.000(3)
C16B 0.013(3) 0.024(4) 0.017(3) -0.005(3) -0.001(3) 0.001(3)
C31B 0.032(4) 0.029(4) 0.023(4) 0.006(3) -0.005(3) -0.015(3)
C3B 0.020(4) 0.019(4) 0.017(3) -0.003(3) -0.001(3) 0.000(3)
C4B 0.019(3) 0.017(3) 0.017(3) 0.001(3) -0.001(3) -0.007(3)
C6B 0.014(3) 0.014(3) 0.016(3) -0.004(3) 0.000(3) -0.004(3)
C32B 0.037(5) 0.044(5) 0.036(4) 0.003(4) -0.013(4) -0.021(4)
O1C 0.070(9) 0.108(11) 0.184(16) 0.107(10) -0.059(9) -0.007(7)
C1L 0.073(7) 0.035(5) 0.063(6) 0.001(5) -0.033(5) -0.010(4)
C20B 0.022(4) 0.035(4) 0.018(3) 0.005(3) -0.007(3) -0.007(3)
C2L 0.026(5) 0.072(6) 0.035(5) 0.005(5) 0.008(4) 0.001(4)
C1C 0.016(6) 0.026(7) 0.070(10) 0.024(6) 0.001(6) 0.007(5)
C1N 0.041(5) 0.050(5) 0.122(8) -0.041(5) 0.000(5) 0.004(4)
C2C 0.014(4) 0.040(6) 0.026(5) 0.008(4) -0.012(4) -0.004(4)
S1K 0.0565(15) 0.0418(13) 0.0297(11) -0.0176(10) -0.0140(10) 0.0166(11)
O1A 0.031(3) 0.030(3) 0.014(2) -0.006(2) 0.000(2) 0.008(2)
O7A 0.027(3) 0.019(2) 0.024(3) -0.004(2) 0.002(2) -0.009(2)
O4A 0.015(3) 0.038(3) 0.037(3) -0.018(2) 0.000(2) -0.007(2)
O5A 0.030(3) 0.031(3) 0.025(3) -0.005(2) -0.007(2) -0.018(2)
O3A 0.024(3) 0.029(3) 0.023(3) -0.006(2) -0.007(2) 0.009(2)
O6A 0.031(3) 0.016(2) 0.037(3) -0.008(2) -0.006(2) -0.008(2)
C12A 0.017(3) 0.017(3) 0.011(3) -0.002(3) 0.000(3) -0.005(3)
C13A 0.020(4) 0.018(3) 0.011(3) -0.002(3) -0.003(3) -0.004(3)
O2A 0.026(3) 0.036(3) 0.022(3) -0.009(2) 0.001(2) 0.012(2)
C24A 0.018(3) 0.020(4) 0.014(3) -0.006(3) 0.002(3) -0.003(3)
C19A 0.028(4) 0.021(4) 0.013(3) 0.002(3) -0.006(3) -0.005(3)
C27A 0.024(4) 0.027(4) 0.018(3) 0.001(3) 0.000(3) -0.010(3)
C14A 0.021(4) 0.019(3) 0.013(3) -0.004(3) -0.001(3) -0.004(3)
C15A 0.014(3) 0.019(3) 0.022(3) -0.004(3) -0.010(3) 0.001(3)
C16A 0.017(3) 0.020(4) 0.017(3) -0.006(3) 0.001(3) -0.002(3)
C20A 0.025(4) 0.015(3) 0.017(3) -0.001(3) -0.006(3) -0.003(3)
C17A 0.026(4) 0.019(4) 0.026(4) -0.010(3) -0.001(3) -0.003(3)
C8A 0.021(4) 0.025(4) 0.017(3) -0.004(3) 0.000(3) -0.008(3)
C9A 0.021(4) 0.023(4) 0.013(3) -0.001(3) -0.004(3) -0.009(3)
C10A 0.027(4) 0.016(3) 0.015(3) -0.001(3) -0.006(3) -0.006(3)
C21A 0.029(4) 0.033(4) 0.023(4) -0.003(3) -0.003(3) -0.012(3)
C2A 0.016(4) 0.024(4) 0.020(4) -0.008(3) 0.001(3) -0.002(3)
C5A 0.014(3) 0.014(3) 0.023(4) -0.007(3) -0.003(3) -0.002(2)
O2K 0.042(3) 0.037(3) 0.035(3) -0.016(3) -0.017(2) 0.010(2)
C11A 0.018(4) 0.019(3) 0.013(3) -0.002(3) 0.001(3) -0.005(3)
C3A 0.019(4) 0.018(4) 0.021(3) -0.001(3) -0.006(3) -0.003(3)
C18A 0.017(3) 0.017(3) 0.022(4) 0.002(3) -0.004(3) -0.004(3)
C25A 0.018(3) 0.019(3) 0.017(3) -0.004(3) -0.002(3) -0.003(3)
C7A 0.018(4) 0.020(4) 0.019(3) -0.003(3) -0.006(3) -0.003(3)
C4A 0.017(3) 0.015(3) 0.020(3) -0.004(3) -0.004(3) -0.005(3)
C23A 0.034(4) 0.038(5) 0.031(4) -0.002(4) -0.010(3) -0.015(3)
C6A 0.021(3) 0.015(3) 0.015(3) -0.004(3) -0.004(3) -0.002(3)
C26A 0.022(4) 0.019(4) 0.016(3) -0.001(3) -0.001(3) -0.001(3)
C28A 0.034(4) 0.046(5) 0.025(4) 0.001(4) -0.010(3) -0.024(4)
C22A 0.028(4) 0.031(4) 0.028(4) 0.004(3) -0.007(3) -0.015(3)
C1A 0.019(4) 0.026(4) 0.015(3) -0.004(3) 0.000(3) -0.006(3)
C29A 0.028(4) 0.033(4) 0.018(4) -0.002(3) -0.007(3) -0.008(3)
C1K 0.073(6) 0.033(5) 0.052(5) 0.001(4) -0.025(5) -0.015(4)
C2K 0.032(5) 0.069(6) 0.030(4) 0.006(4) 0.006(4) 0.001(4)
O1E 0.052(7) 0.052(7) 0.063(7) -0.007(5) -0.021(5) -0.026(6)
C1E 0.055(7) 0.028(6) 0.035(6) -0.008(5) -0.002(5) -0.030(5)
C2E 0.050(7) 0.046(6) 0.011(4) -0.014(4) -0.002(4) -0.029(5)

loop_
_atom_type_symbol
_atom_type_description
_atom_type_scat_dispersion_real
_atom_type_scat_dispersion_imag
_atom_type_scat_source
C C 0.0033 0.0016 'International Tables Vol C Tables 4.2.6.8 and 6.1.1.4'
H H 0.0000 0.0000 'International Tables Vol C Tables 4.2.6.8 and 6.1.1.4'
O O 0.0106 0.0060 'International Tables Vol C Tables 4.2.6.8 and 6.1.1.4'
S S 0.1246 0.1234 'International Tables Vol C Tables 4.2.6.8 and 6.1.1.4'

loop_
_geom_angle_atom_site_label_1
_geom_angle_atom_site_label_2
_geom_angle_atom_site_label_3
_geom_angle
_geom_angle_site_symmetry_1
_geom_angle_site_symmetry_3
O1D S1D C2D 105.7(8) . .
O1D S1D C1D 105.8(6) . .
C2D S1D C1D 96.2(6) . .
O1N S1N C2N 105.0(5) . .
O1N S1N C1N 105.7(4) . .
C2N S1N C1N 99.0(5) . .
O1L S1L C2L 106.9(3) . .
O1L S1L C1L 106.5(4) . .
C2L S1L C1L 96.9(4) . .
O1H S1H C2H 104.5(7) . .
O1H S1H C1H 105.2(9) . .
C2H S1H C1H 95.8(5) . .
O1C S1C C2C 104.2(7) . .
O1C S1C C1C 106.0(9) . .
C2C S1C C1C 95.6(5) . .
C27B O8B C30B 117.9(5) . .
C10B O6B H6B 109.5 . .
C9B O5B H5B 109.5 . .
C3B O3B H3B 109.5 . .
C1B O1B H1B 109.5 . .
C27B C28B C29B 119.9(6) . .
C27B C28B H28B 120.0 . .
C29B C28B H28B 120.0 . .
C8B O4B H4B 109.5 . .
C11B C12B C13B 123.4(5) . .
C11B C12B H12B 118.3 . .
C13B C12B H12B 118.3 . .
C2B O2B H2B 109.5 . .
O6B C10B C9B 121.0(6) . .
O6B C10B C11B 118.3(6) . .
C9B C10B C11B 120.7(6) . .
C12B C11B C10B 117.3(6) . .
C12B C11B C14B 123.7(5) . .
C10B C11B C14B 119.0(5) . .
O7 C18B C17B 128.3(8) . .
O7 C18B C19B 111.3(8) . .
C17B C18B C19B 119.9(6) . .
O7 C18B O7B 19.4(6) . .
C17B C18B O7B 112.7(7) . .
C19B C18B O7B 127.1(7) . .
C20B C15B C16B 116.7(6) . .
C20B C15B C7B 123.3(6) . .
C16B C15B C7B 120.0(5) . .
C26B C25B C24B 122.0(6) . .
C26B C25B H25B 119.0 . .
C24B C25B H25B 119.0 . .
C21 O7 C18B 141.2(13) . .
O4B C8B C13B 118.5(6) . .
O4B C8B C9B 120.3(6) . .
C13B C8B C9B 121.2(6) . .
C4B C7B C13B 115.0(5) . .
C4B C7B C15B 112.9(5) . .
C13B C7B C15B 111.8(5) . .
C4B C7B H7B 105.4 . .
C13B C7B H7B 105.4 . .
C15B C7B H7B 105.4 . .
C28B C29B C24B 122.5(6) . .
C28B C29B H29B 118.8 . .
C24B C29B H29B 118.8 . .
O5B C9B C8B 120.7(6) . .
O5B C9B C10B 119.5(6) . .
C8B C9B C10B 119.7(6) . .
C25B C24B C29B 116.0(6) . .
C25B C24B C14B 122.4(5) . .
C29B C24B C14B 121.6(5) . .
C11B C14B C6B 113.4(5) . 2_665
C11B C14B C24B 114.6(5) . .
C6B C14B C24B 111.3(5) 2_665 .
C11B C14B H14B 105.5 . .
C6B C14B H14B 105.5 2_665 .
C24B C14B H14B 105.5 . .
O1B C1B C6B 118.0(5) . .
O1B C1B C2B 121.8(6) . .
C6B C1B C2B 120.2(6) . .
O8B C30B C31B 108.2(5) . .
O8B C30B H30A 110.1 . .
C31B C30B H30A 110.1 . .
O8B C30B H30B 110.1 . .
C31B C30B H30B 110.1 . .
H30A C30B H30B 108.4 . .
C18B C17B C16B 119.3(6) . .
C18B C17B H17B 120.3 . .
C16B C17B H17B 120.3 . .
C18B C19B C20B 119.8(6) . .
C18B C19B H19B 120.1 . .
C20B C19B H19B 120.1 . .
C27B C26B C25B 120.4(6) . .
C27B C26B H26B 119.8 . .
C25B C26B H26B 119.8 . .
O8B C27B C28B 125.1(6) . .
O8B C27B C26B 115.6(6) . .
C28B C27B C26B 119.2(6) . .
C6B C5B C4B 122.5(6) . .
C6B C5B H1 118.7 . .
C4B C5B H1 118.7 . .
C8B C13B C12B 117.7(6) . .
C8B C13B C7B 119.7(5) . .
C12B C13B C7B 122.5(5) . .
O2B C2B C1B 124.8(6) . .
O2B C2B C3B 115.9(5) . .
C1B C2B C3B 119.2(5) . .
C17B C16B C15B 122.1(6) . .
C17B C16B H16B 119.0 . .
C15B C16B H16B 119.0 . .
C30B C31B C32B 113.2(6) . .
C30B C31B H31A 108.9 . .
C32B C31B H31A 108.9 . .
C30B C31B H31B 108.9 . .
C32B C31B H31B 108.9 . .
H31A C31B H31B 107.7 . .
O3B C3B C4B 118.9(6) . .
O3B C3B C2B 120.0(5) . .
C4B C3B C2B 121.1(6) . .
C5B C4B C3B 118.1(6) . .
C5B C4B C7B 124.4(5) . .
C3B C4B C7B 117.5(5) . .
C5B C6B C1B 118.9(5) . .
C5B C6B C14B 122.7(5) . 2_665
C1B C6B C14B 118.3(5) . 2_665
C31B C32B H32A 109.5 . .
C31B C32B H32B 109.5 . .
H32A C32B H32B 109.5 . .
C31B C32B H32C 109.5 . .
H32A C32B H32C 109.5 . .
H32B C32B H32C 109.5 . .
S1L C1L H1L1 109.5 . .
S1L C1L H1L2 109.5 . .
H1L1 C1L H1L2 109.5 . .
S1L C1L H1L3 109.5 . .
H1L1 C1L H1L3 109.5 . .
H1L2 C1L H1L3 109.5 . .
C15B C20B C19B 122.2(6) . .
C15B C20B H20B 118.9 . .
C19B C20B H20B 118.9 . .
S1L C2L H2L1 109.5 . .
S1L C2L H2L2 109.5 . .
H2L1 C2L H2L2 109.5 . .
S1L C2L H2L3 109.5 . .
H2L1 C2L H2L3 109.5 . .
H2L2 C2L H2L3 109.5 . .
S1D C1D H1D1 109.5 . .
S1D C1D H1D2 109.5 . .
H1D1 C1D H1D2 109.5 . .
S1D C1D H1D3 109.5 . .
H1D1 C1D H1D3 109.5 . .
H1D2 C1D H1D3 109.5 . .
S1C C1C H1C1 109.5 . .
S1C C1C H1C2 109.5 . .
H1C1 C1C H1C2 109.5 . .
S1C C1C H1C3 109.5 . .
H1C1 C1C H1C3 109.5 . .
H1C2 C1C H1C3 109.5 . .
S1D C2D H2D1 109.5 . .
S1D C2D H2D2 109.5 . .
H2D1 C2D H2D2 109.5 . .
S1D C2D H2D3 109.5 . .
H2D1 C2D H2D3 109.5 . .
H2D2 C2D H2D3 109.5 . .
S1H C2H H2H1 109.5 . .
S1H C2H H2H2 109.5 . .
H2H1 C2H H2H2 109.5 . .
S1H C2H H2H3 109.5 . .
H2H1 C2H H2H3 109.5 . .
H2H2 C2H H2H3 109.5 . .
S1N C1N H1N1 109.5 . .
S1N C1N H1N2 109.5 . .
H1N1 C1N H1N2 109.5 . .
S1N C1N H1N3 109.5 . .
H1N1 C1N H1N3 109.5 . .
H1N2 C1N H1N3 109.5 . .
S1N C2N H2N1 109.5 . .
S1N C2N H2N2 109.5 . .
H2N1 C2N H2N2 109.5 . .
S1N C2N H2N3 109.5 . .
H2N1 C2N H2N3 109.5 . .
H2N2 C2N H2N3 109.5 . .
S1H C1H H1H1 109.5 . .
S1H C1H H1H2 109.5 . .
H1H1 C1H H1H2 109.5 . .
S1H C1H H1H3 109.5 . .
H1H1 C1H H1H3 109.5 . .
H1H2 C1H H1H3 109.5 . .
C22B C23B H23A 109.5 . .
C22B C23B H23B 109.5 . .
H23A C23B H23B 109.5 . .
C22B C23B H23C 109.5 . .
H23A C23B H23C 109.5 . .
H23B C23B H23C 109.5 . .
C23B C22B C21B 116.0(11) . .
C23B C22B H22A 108.3 . .
C21B C22B H22A 108.3 . .
C23B C22B H22B 108.3 . .
C21B C22B H22B 108.3 . .
H22A C22B H22B 107.4 . .
O7B C21B C22B 116.7(12) . .
O7B C21B H21A 108.1 . .
C22B C21B H21A 108.1 . .
O7B C21B H21B 108.1 . .
C22B C21B H21B 108.1 . .
H21A C21B H21B 107.3 . .
S1C C2C H2C1 109.5 . .
S1C C2C H2C2 109.5 . .
H2C1 C2C H2C2 109.5 . .
S1C C2C H2C3 109.5 . .
H2C1 C2C H2C3 109.5 . .
H2C2 C2C H2C3 109.5 . .
O2K S1K C2K 107.1(3) . .
O2K S1K C1K 106.4(4) . .
C2K S1K C1K 96.9(4) . .
O1G S1G C2G 105.0(8) . .
O1G S1G C1G 102.9(6) . .
C2G S1G C1G 96.2(7) . .
O1J S1J C2J 103.2(6) . .
O1J S1J C1J 106.4(8) . .
C2J S1J C1J 95.2(6) . .
O1F S1F C1F 99.2(7) . .
O1F S1F C2F 97.2(4) . .
C1F S1F C2F 95.0(6) . .
C1A O1A H1A 109.5 . .
C18A O7A C21A 117.7(5) . .
C8A O4A H4A 109.5 . .
C9A O5A H5A 109.5 . .
C3A O3A H3A 109.5 . .
C10A O6A H6A 109.5 . .
C11A C12A C13A 123.1(6) . .
C11A C12A H12A 118.4 . .
C13A C12A H12A 118.4 . .
C8A C13A C12A 117.3(6) . .
C8A C13A C7A 119.1(5) . .
C12A C13A C7A 123.5(5) . .
C2A O2A H2A 109.5 . .
C29A C24A C25A 117.1(6) . .
C29A C24A C14A 122.9(6) . .
C25A C24A C14A 120.0(5) . .
C18A C19A C20A 119.8(6) . .
C18A C19A H19A 120.1 . .
C20A C19A H19A 120.1 . .
O8 C27A C28A 111.6(7) . .
O8 C27A C26A 128.8(8) . .
C28A C27A C26A 119.4(6) . .
O8 C27A O8A 19.3(7) . .
C28A C27A O8A 128.5(8) . .
C26A C27A O8A 111.9(7) . .
C30 O8 C27A 142.6(13) . .
C24A C14A C11A 111.9(5) . .
C24A C14A C6A 113.2(5) . 2_656
C11A C14A C6A 114.4(5) . 2_656
C24A C14A H14A 105.5 . .
C11A C14A H14A 105.5 . .
C6A C14A H14A 105.5 2_656 .
C20A C15A C16A 115.7(6) . .
C20A C15A C7A 121.3(5) . .
C16A C15A C7A 122.8(5) . .
C17A C16A C15A 122.7(6) . .
C17A C16A H16A 118.7 . .
C15A C16A H16A 118.7 . .
C15A C20A C19A 122.4(6) . .
C15A C20A H20A 118.8 . .
C19A C20A H20A 118.8 . .
C16A C17A C18A 120.5(6) . .
C16A C17A H17A 119.8 . .
C18A C17A H17A 119.8 . .
O4A C8A C9A 120.5(6) . .
O4A C8A C13A 118.3(6) . .
C9A C8A C13A 121.2(6) . .
O5A C9A C8A 120.2(5) . .
O5A C9A C10A 119.4(6) . .
C8A C9A C10A 120.3(6) . .
O6A C10A C9A 121.7(6) . .
O6A C10A C11A 118.4(6) . .
C9A C10A C11A 119.9(6) . .
O7A C21A C22A 107.8(5) . .
O7A C21A H21C 110.2 . .
C22A C21A H21C 110.2 . .
O7A C21A H21D 110.2 . .
C22A C21A H21D 110.2 . .
H21C C21A H21D 108.5 . .
O2A C2A C1A 116.1(5) . .
O2A C2A C3A 124.4(6) . .
C1A C2A C3A 119.5(6) . .
C6A C5A C4A 121.8(5) . .
C6A C5A H2 119.1 . .
C4A C5A H2 119.1 . .
C12A C11A C10A 118.1(6) . .
C12A C11A C14A 122.4(5) . .
C10A C11A C14A 119.3(5) . .
O3A C3A C2A 122.6(6) . .
O3A C3A C4A 116.9(5) . .
C2A C3A C4A 120.4(6) . .
O7A C18A C19A 125.0(6) . .
O7A C18A C17A 116.1(6) . .
C19A C18A C17A 118.9(6) . .
C26A C25A C24A 121.9(6) . .
C26A C25A H25A 119.0 . .
C24A C25A H25A 119.0 . .
C4A C7A C15A 111.2(5) . .
C4A C7A C13A 112.7(5) . .
C15A C7A C13A 114.5(5) . .
C4A C7A H7A 105.9 . .
C15A C7A H7A 105.9 . .
C13A C7A H7A 105.9 . .
C3A C4A C5A 118.5(6) . .
C3A C4A C7A 118.8(6) . .
C5A C4A C7A 122.6(5) . .
C22A C23A H23D 109.5 . .
C22A C23A H23E 109.5 . .
H23D C23A H23E 109.5 . .
C22A C23A H23F 109.5 . .
H23D C23A H23F 109.5 . .
H23E C23A H23F 109.5 . .
C1A C6A C5A 118.2(6) . .
C1A C6A C14A 117.5(5) . 2_656
C5A C6A C14A 124.2(5) . 2_656
C25A C26A C27A 119.7(6) . .
C25A C26A H26A 120.2 . .
C27A C26A H26A 120.2 . .
C27A C28A C29A 120.0(6) . .
C27A C28A H28A 120.0 . .
C29A C28A H28A 120.0 . .
C21A C22A C23A 114.0(6) . .
C21A C22A H22C 108.7 . .
C23A C22A H22C 108.7 . .
C21A C22A H22D 108.7 . .
C23A C22A H22D 108.7 . .
H22C C22A H22D 107.6 . .
O1A C1A C2A 119.9(5) . .
O1A C1A C6A 118.5(6) . .
C2A C1A C6A 121.6(6) . .
C24A C29A C28A 122.0(6) . .
C24A C29A H29A 119.0 . .
C28A C29A H29A 119.0 . .
S1G C2G H2G1 109.5 . .
S1G C2G H2G2 109.5 . .
H2G1 C2G H2G2 109.5 . .
S1G C2G H2G3 109.5 . .
H2G1 C2G H2G3 109.5 . .
H2G2 C2G H2G3 109.5 . .
S1K C1K H1K1 109.5 . .
S1K C1K H1K2 109.5 . .
H1K1 C1K H1K2 109.5 . .
S1K C1K H1K3 109.5 . .
H1K1 C1K H1K3 109.5 . .
H1K2 C1K H1K3 109.5 . .
S1G C1G H1G1 109.5 . .
S1G C1G H1G2 109.5 . .
H1G1 C1G H1G2 109.5 . .
S1G C1G H1G3 109.5 . .
H1G1 C1G H1G3 109.5 . .
H1G2 C1G H1G3 109.5 . .
S1K C2K H2K1 109.5 . .
S1K C2K H2K2 109.5 . .
H2K1 C2K H2K2 109.5 . .
S1K C2K H2K3 109.5 . .
H2K1 C2K H2K3 109.5 . .
H2K2 C2K H2K3 109.5 . .
S1F C1F H1F1 109.5 . .
S1F C1F H1F2 109.5 . .
H1F1 C1F H1F2 109.5 . .
S1F C1F H1F3 109.5 . .
H1F1 C1F H1F3 109.5 . .
H1F2 C1F H1F3 109.5 . .
C31A C32A H32D 109.5 . .
C31A C32A H32E 109.5 . .
H32D C32A H32E 109.5 . .
C31A C32A H32F 109.5 . .
H32D C32A H32F 109.5 . .
H32E C32A H32F 109.5 . .
S1J C2J H2J1 109.5 . .
S1J C2J H2J2 109.5 . .
H2J1 C2J H2J2 109.5 . .
S1J C2J H2J3 109.5 . .
H2J1 C2J H2J3 109.5 . .
H2J2 C2J H2J3 109.5 . .
S1J C1J H1J1 109.5 . .
S1J C1J H1J2 109.5 . .
H1J1 C1J H1J2 109.5 . .
S1J C1J H1J3 109.5 . .
H1J1 C1J H1J3 109.5 . .
H1J2 C1J H1J3 109.5 . .
O8A C30A C31A 117.2(13) . .
O8A C30A H30C 108.0 . .
C31A C30A H30C 108.0 . .
O8A C30A H30D 108.0 . .
C31A C30A H30D 108.0 . .
H30C C30A H30D 107.2 . .
S1F C2F H2F1 109.5 . .
S1F C2F H2F2 109.5 . .
H2F1 C2F H2F2 109.5 . .
S1F C2F H2F3 109.5 . .
H2F1 C2F H2F3 109.5 . .
H2F2 C2F H2F3 109.5 . .
C32A C31A C30A 115.3(11) . .
C32A C31A H31C 108.4 . .
C30A C31A H31C 108.4 . .
C32A C31A H31D 108.4 . .
C30A C31A H31D 108.4 . .
H31C C31A H31D 107.5 . .
O1M S1M C2M 104.7(4) . .
O1M S1M C1M 105.4(3) . .
C2M S1M C1M 97.6(4) . .
S1M C2M H2M1 109.5 . .
S1M C2M H2M2 109.5 . .
H2M1 C2M H2M2 109.5 . .
S1M C2M H2M3 109.5 . .
H2M1 C2M H2M3 109.5 . .
H2M2 C2M H2M3 109.5 . .
S1M C1M H1M1 109.5 . .
S1M C1M H1M2 109.5 . .
H1M1 C1M H1M2 109.5 . .
S1M C1M H1M3 109.5 . .
H1M1 C1M H1M3 109.5 . .
H1M2 C1M H1M3 109.5 . .
O1E S1E C2E 105.3(5) . .
O1E S1E C1E 108.9(6) . .
C2E S1E C1E 97.5(5) . .
S1E C1E H1E1 109.5 . .
S1E C1E H1E2 109.5 . .
H1E1 C1E H1E2 109.5 . .
S1E C1E H1E3 109.5 . .
H1E1 C1E H1E3 109.5 . .
H1E2 C1E H1E3 109.5 . .
S1E C2E H2E1 109.5 . .
S1E C2E H2E2 109.5 . .
H2E1 C2E H2E2 109.5 . .
S1E C2E H2E3 109.5 . .
H2E1 C2E H2E3 109.5 . .
H2E2 C2E H2E3 109.5 . .
O1I S1I C1I 107.3(8) . .
O1I S1I C2I 103.1(8) . .
C1I S1I C2I 96.9(7) . .
S1I C2I H2I1 109.5 . .
S1I C2I H2I2 109.5 . .
H2I1 C2I H2I2 109.5 . .
S1I C2I H2I3 109.5 . .
H2I1 C2I H2I3 109.5 . .
H2I2 C2I H2I3 109.5 . .
S1I C1I H1I1 109.5 . .
S1I C1I H1I2 109.5 . .
H1I1 C1I H1I2 109.5 . .
S1I C1I H1I3 109.5 . .
H1I1 C1I H1I3 109.5 . .
H1I2 C1I H1I3 109.5 . .
O2F S2F C4F 94.9(7) . .
O2F S2F C3F 99.3(9) . .
C4F S2F C3F 92.5(7) . .
O2C S2C C4C 101.1(8) . .
O2C S2C C3C 104.1(9) . .
C4C S2C C3C 96.8(8) . .
C21 C22 H22E 109.2 . .
C21 C22 H22F 109.2 . .
H22E C22 H22F 107.9 . .
C30 C31 H31E 109.4 . .
C30 C31 H31F 109.4 . .
H31E C31 H31F 108.0 . .
O8 C30 C31 120.3(13) . .
O8 C30 H30E 107.3 . .
C31 C30 H30E 107.3 . .
O8 C30 H30F 107.3 . .
C31 C30 H30F 107.3 . .
H30E C30 H30F 106.9 . .
O7 C21 C22 119.4(13) . .
O7 C21 H21E 107.5 . .
C22 C21 H21E 107.5 . .
O7 C21 H21F 107.5 . .
C22 C21 H21F 107.5 . .
H21E C21 H21F 107.0 . .
O2E S2E C3E 104.6(11) . .
O2E S2E C4E 99.4(10) . .
C3E S2E C4E 95.5(9) . .
O2I S2I C4I 107.6(6) . .
O2I S2I C3I 106.3(7) . .
C4I S2I C3I 98.7(6) . .
O2G S2G C4G 104.0(6) . .
O2G S2G C3G 105.2(7) . .
C4G S2G C3G 100.5(6) . .
O2H S2H C4H 95.5(11) . .
O2H S2H C3H 94.4(11) . .
C4H S2H C3H 88.8(9) . .
O2J S2J C4J 97.8(12) . .
O2J S2J C3J 101.5(14) . .
C4J S2J C3J 91.0(10) . .
O2D S2D C3D 111.1(7) . .
O2D S2D C4D 102.2(5) . .
C3D S2D C4D 97.1(6) . .
S2I C3I H3I1 109.5 . .
S2I C3I H3I2 109.5 . .
H3I1 C3I H3I2 109.5 . .
S2I C3I H3I3 109.5 . .
H3I1 C3I H3I3 109.5 . .
H3I2 C3I H3I3 109.5 . .
S2I C4I H4I1 109.5 . .
S2I C4I H4I2 109.5 . .
H4I1 C4I H4I2 109.5 . .
S2I C4I H4I3 109.5 . .
H4I1 C4I H4I3 109.5 . .
H4I2 C4I H4I3 109.5 . .
S2H C3H H3H1 109.5 . .
S2H C3H H3H2 109.5 . .
H3H1 C3H H3H2 109.5 . .
S2H C3H H3H3 109.5 . .
H3H1 C3H H3H3 109.5 . .
H3H2 C3H H3H3 109.5 . .
S2H C4H H4H1 109.5 . .
S2H C4H H4H2 109.5 . .
H4H1 C4H H4H2 109.5 . .
S2H C4H H4H3 109.5 . .
H4H1 C4H H4H3 109.5 . .
H4H2 C4H H4H3 109.5 . .
S2C C4C H4C1 109.5 . .
S2C C4C H4C2 109.5 . .
H4C1 C4C H4C2 109.5 . .
S2C C4C H4C3 109.5 . .
H4C1 C4C H4C3 109.5 . .
H4C2 C4C H4C3 109.5 . .
S2C C3C H3C1 109.5 . .
S2C C3C H3C2 109.5 . .
H3C1 C3C H3C2 109.5 . .
S2C C3C H3C3 109.5 . .
H3C1 C3C H3C3 109.5 . .
H3C2 C3C H3C3 109.5 . .
S2D C4D H4D1 109.5 . .
S2D C4D H4D2 109.5 . .
H4D1 C4D H4D2 109.5 . .
S2D C4D H4D3 109.5 . .
H4D1 C4D H4D3 109.5 . .
H4D2 C4D H4D3 109.5 . .
S2D C3D H3D1 109.5 . .
S2D C3D H3D2 109.5 . .
H3D1 C3D H3D2 109.5 . .
S2D C3D H3D3 109.5 . .
H3D1 C3D H3D3 109.5 . .
H3D2 C3D H3D3 109.5 . .
S2E C3E H3E1 109.5 . .
S2E C3E H3E2 109.5 . .
H3E1 C3E H3E2 109.5 . .
S2E C3E H3E3 109.5 . .
H3E1 C3E H3E3 109.5 . .
H3E2 C3E H3E3 109.5 . .
S2E C4E H4E1 109.5 . .
S2E C4E H4E2 109.5 . .
H4E1 C4E H4E2 109.5 . .
S2E C4E H4E3 109.5 . .
H4E1 C4E H4E3 109.5 . .
H4E2 C4E H4E3 109.5 . .
S2G C3G H3G1 109.5 . .
S2G C3G H3G2 109.5 . .
H3G1 C3G H3G2 109.5 . .
S2G C3G H3G3 109.5 . .
H3G1 C3G H3G3 109.5 . .
H3G2 C3G H3G3 109.5 . .
S2G C4G H4G1 109.5 . .
S2G C4G H4G2 109.5 . .
H4G1 C4G H4G2 109.5 . .
S2G C4G H4G3 109.5 . .
H4G1 C4G H4G3 109.5 . .
H4G2 C4G H4G3 109.5 . .
S2J C4J H4J1 109.5 . .
S2J C4J H4J2 109.5 . .
H4J1 C4J H4J2 109.5 . .
S2J C4J H4J3 109.5 . .
H4J1 C4J H4J3 109.5 . .
H4J2 C4J H4J3 109.5 . .
S2J C3J H3J1 109.5 . .
S2J C3J H3J2 109.5 . .
H3J1 C3J H3J2 109.5 . .
S2J C3J H3J3 109.5 . .
H3J1 C3J H3J3 109.5 . .
H3J2 C3J H3J3 109.5 . .
S2F C4F H4F1 109.5 . .
S2F C4F H4F2 109.5 . .
H4F1 C4F H4F2 109.5 . .
S2F C4F H4F3 109.5 . .
H4F1 C4F H4F3 109.5 . .
H4F2 C4F H4F3 109.5 . .
S2F C3F H3F1 109.5 . .
S2F C3F H3F2 109.5 . .
H3F1 C3F H3F2 109.5 . .
S2F C3F H3F3 109.5 . .
H3F1 C3F H3F3 109.5 . .
H3F2 C3F H3F3 109.5 . .
O3H S3H C6H 102.0(10) . .
O3H S3H C5H 97.0(12) . .
C6H S3H C5H 92.8(8) . .
S3H C5H H5H1 109.5 . .
S3H C5H H5H2 109.5 . .
H5H1 C5H H5H2 109.5 . .
S3H C5H H5H3 109.5 . .
H5H1 C5H H5H3 109.5 . .
H5H2 C5H H5H3 109.5 . .
S3H C6H H6H1 109.5 . .
S3H C6H H6H2 109.5 . .
H6H1 C6H H6H2 109.5 . .
S3H C6H H6H3 109.5 . .
H6H1 C6H H6H3 109.5 . .
H6H2 C6H H6H3 109.5 . .
S3J C5J H5J1 109.5 . .
S3J C5J H5J2 109.5 . .
H5J1 C5J H5J2 109.5 . .
S3J C5J H5J3 109.5 . .
H5J1 C5J H5J3 109.5 . .
H5J2 C5J H5J3 109.5 . .
S3J C6J H6J1 109.5 . .
S3J C6J H6J2 109.5 . .
H6J1 C6J H6J2 109.5 . .
S3J C6J H6J3 109.5 . .
H6J1 C6J H6J3 109.5 . .
H6J2 C6J H6J3 109.5 . .
C30A O8A C27A 139.3(13) . .
C21B O7B C18B 137.1(12) . .
O3J S3J C6J 95.9(8) . .
O3J S3J C5J 89.0(9) . .
C6J S3J C5J 90.4(7) . .
O2M S2M C4M 101.8(8) . .
O2M S2M C3M 101.4(10) . .
C4M S2M C3M 97.2(14) . .
S2M C4M H4M1 109.5 . .
S2M C4M H4M2 109.5 . .
H4M1 C4M H4M2 109.5 . .
S2M C4M H4M3 109.5 . .
H4M1 C4M H4M3 109.5 . .
H4M2 C4M H4M3 109.5 . .
S2M C3M H3M1 109.5 . .
S2M C3M H3M2 109.5 . .
H3M1 C3M H3M2 109.5 . .
S2M C3M H3M3 109.5 . .
H3M1 C3M H3M3 109.5 . .
H3M2 C3M H3M3 109.5 . .

loop_
_geom_bond_atom_site_label_1
_geom_bond_atom_site_label_2
_geom_bond_distance
_geom_bond_site_symmetry_2
S1D O1D 1.443(10) .
S1D C2D 1.731(13) .
S1D C1D 1.780(10) .
S1N O1N 1.519(5) .
S1N C2N 1.689(9) .
S1N C1N 1.767(8) .
S1L O1L 1.496(5) .
S1L C2L 1.765(8) .
S1L C1L 1.777(8) .
S1H O1H 1.493(14) .
S1H C2H 1.747(10) .
S1H C1H 1.783(10) .
S1C O1C 1.461(12) .
S1C C2C 1.753(8) .
S1C C1C 1.770(10) .
O8B C27B 1.375(7) .
O8B C30B 1.436(7) .
O6B C10B 1.360(7) .
O6B H6B 0.8400 .
O5B C9B 1.378(7) .
O5B H5B 0.8400 .
O3B C3B 1.367(7) .
O3B H3B 0.8400 .
O1B C1B 1.367(7) .
O1B H1B 0.8400 .
C28B C27B 1.381(8) .
C28B C29B 1.388(8) .
C28B H28B 0.9500 .
O4B C8B 1.365(6) .
O4B H4B 0.8400 .
C12B C11B 1.396(8) .
C12B C13B 1.397(8) .
C12B H12B 0.9500 .
O2B C2B 1.372(7) .
O2B H2B 0.8400 .
C10B C9B 1.403(8) .
C10B C11B 1.405(8) .
C11B C14B 1.519(8) .
C18B O7 1.382(13) .
C18B C17B 1.384(9) .
C18B C19B 1.385(9) .
C18B O7B 1.411(13) .
C15B C20B 1.383(8) .
C15B C16B 1.405(8) .
C15B C7B 1.525(8) .
C25B C26B 1.388(8) .
C25B C24B 1.400(8) .
C25B H25B 0.9500 .
O7 C21 1.155(16) .
C8B C13B 1.389(8) .
C8B C9B 1.394(8) .
C7B C4B 1.519(8) .
C7B C13B 1.522(8) .
C7B H7B 1.0000 .
C29B C24B 1.404(8) .
C29B H29B 0.9500 .
C24B C14B 1.542(8) .
C14B C6B 1.529(7) 2_665
C14B H14B 1.0000 .
C1B C6B 1.397(8) .
C1B C2B 1.401(8) .
C30B C31B 1.509(8) .
C30B H30A 0.9900 .
C30B H30B 0.9900 .
C17B C16B 1.390(8) .
C17B H17B 0.9500 .
C19B C20B 1.388(8) .
C19B H19B 0.9500 .
C26B C27B 1.387(8) .
C26B H26B 0.9500 .
C5B C6B 1.384(8) .
C5B C4B 1.390(7) .
C5B H1 0.9500 .
C2B C3B 1.405(8) .
C16B H16B 0.9500 .
C31B C32B 1.524(9) .
C31B H31A 0.9900 .
C31B H31B 0.9900 .
C3B C4B 1.391(8) .
C6B C14B 1.529(7) 2_665
C32B H32A 0.9800 .
C32B H32B 0.9800 .
C32B H32C 0.9800 .
C1L H1L1 0.9800 .
C1L H1L2 0.9800 .
C1L H1L3 0.9800 .
C20B H20B 0.9500 .
C2L H2L1 0.9800 .
C2L H2L2 0.9800 .
C2L H2L3 0.9800 .
C1D H1D1 0.9800 .
C1D H1D2 0.9800 .
C1D H1D3 0.9800 .
C1C H1C1 0.9800 .
C1C H1C2 0.9800 .
C1C H1C3 0.9800 .
C2D H2D1 0.9800 .
C2D H2D2 0.9800 .
C2D H2D3 0.9800 .
C2H H2H1 0.9800 .
C2H H2H2 0.9800 .
C2H H2H3 0.9800 .
C1N H1N1 0.9800 .
C1N H1N2 0.9800 .
C1N H1N3 0.9800 .
C2N H2N1 0.9800 .
C2N H2N2 0.9800 .
C2N H2N3 0.9800 .
C1H H1H1 0.9800 .
C1H H1H2 0.9800 .
C1H H1H3 0.9800 .
C23B C22B 1.338(14) .
C23B H23A 0.9800 .
C23B H23B 0.9800 .
C23B H23C 0.9800 .
C22B C21B 1.488(16) .
C22B H22A 0.9900 .
C22B H22B 0.9900 .
C21B O7B 1.130(14) .
C21B H21A 0.9900 .
C21B H21B 0.9900 .
C2C H2C1 0.9800 .
C2C H2C2 0.9800 .
C2C H2C3 0.9800 .
S1K O2K 1.493(5) .
S1K C2K 1.770(8) .
S1K C1K 1.779(7) .
S1G O1G 1.471(8) .
S1G C2G 1.716(13) .
S1G C1G 1.794(11) .
S1J O1J 1.517(9) .
S1J C2J 1.765(11) .
S1J C1J 1.769(13) .
S1F O1F 1.616(7) .
S1F C1F 1.767(12) .
S1F C2F 1.771(8) .
O1A C1A 1.375(6) .
O1A H1A 0.8400 .
O7A C18A 1.378(7) .
O7A C21A 1.443(7) .
O4A C8A 1.370(7) .
O4A H4A 0.8400 .
O5A C9A 1.384(7) .
O5A H5A 0.8400 .
O3A C3A 1.375(7) .
O3A H3A 0.8400 .
O6A C10A 1.358(7) .
O6A H6A 0.8400 .
C12A C11A 1.387(8) .
C12A C13A 1.397(8) .
C12A H12A 0.9500 .
C13A C8A 1.394(8) .
C13A C7A 1.534(8) .
O2A C2A 1.377(7) .
O2A H2A 0.8400 .
C24A C29A 1.379(8) .
C24A C25A 1.405(8) .
C24A C14A 1.521(8) .
C19A C18A 1.383(8) .
C19A C20A 1.400(8) .
C19A H19A 0.9500 .
C27A O8 1.365(13) .
C27A C28A 1.383(9) .
C27A C26A 1.395(8) .
C27A O8A 1.408(14) .
O8 C30 1.143(16) .
C14A C11A 1.528(8) .
C14A C6A 1.528(8) 2_656
C14A H14A 1.0000 .
C15A C20A 1.396(8) .
C15A C16A 1.402(8) .
C15A C7A 1.528(8) .
C16A C17A 1.374(8) .
C16A H16A 0.9500 .
C20A H20A 0.9500 .
C17A C18A 1.389(8) .
C17A H17A 0.9500 .
C8A C9A 1.389(8) .
C9A C10A 1.395(8) .
C10A C11A 1.405(8) .
C21A C22A 1.497(8) .
C21A H21C 0.9900 .
C21A H21D 0.9900 .
C2A C1A 1.387(8) .
C2A C3A 1.397(8) .
C5A C6A 1.392(7) .
C5A C4A 1.401(8) .
C5A H2 0.9500 .
C3A C4A 1.398(8) .
C25A C26A 1.381(8) .
C25A H25A 0.9500 .
C7A C4A 1.525(8) .
C7A H7A 1.0000 .
C23A C22A 1.528(8) .
C23A H23D 0.9800 .
C23A H23E 0.9800 .
C23A H23F 0.9800 .
C6A C1A 1.390(8) .
C6A C14A 1.528(8) 2_656
C26A H26A 0.9500 .
C28A C29A 1.392(8) .
C28A H28A 0.9500 .
C22A H22C 0.9900 .
C22A H22D 0.9900 .
C29A H29A 0.9500 .
C2G H2G1 0.9800 .
C2G H2G2 0.9800 .
C2G H2G3 0.9800 .
C1K H1K1 0.9800 .
C1K H1K2 0.9800 .
C1K H1K3 0.9800 .
C1G H1G1 0.9800 .
C1G H1G2 0.9800 .
C1G H1G3 0.9800 .
C2K H2K1 0.9800 .
C2K H2K2 0.9800 .
C2K H2K3 0.9800 .
C1F H1F1 0.9800 .
C1F H1F2 0.9800 .
C1F H1F3 0.9800 .
C32A C31A 1.325(14) .
C32A H32D 0.9800 .
C32A H32E 0.9800 .
C32A H32F 0.9800 .
C2J H2J1 0.9800 .
C2J H2J2 0.9800 .
C2J H2J3 0.9800 .
C1J H1J1 0.9800 .
C1J H1J2 0.9800 .
C1J H1J3 0.9800 .
C30A O8A 1.117(14) .
C30A C31A 1.503(16) .
C30A H30C 0.9900 .
C30A H30D 0.9900 .
C2F H2F1 0.9800 .
C2F H2F2 0.9800 .
C2F H2F3 0.9800 .
C31A H31C 0.9900 .
C31A H31D 0.9900 .
S1M O1M 1.498(6) .
S1M C2M 1.756(7) .
S1M C1M 1.768(7) .
C2M H2M1 0.9800 .
C2M H2M2 0.9800 .
C2M H2M3 0.9800 .
C1M H1M1 0.9800 .
C1M H1M2 0.9800 .
C1M H1M3 0.9800 .
S1E O1E 1.479(9) .
S1E C2E 1.719(9) .
S1E C1E 1.758(9) .
C1E H1E1 0.9800 .
C1E H1E2 0.9800 .
C1E H1E3 0.9800 .
C2E H2E1 0.9800 .
C2E H2E2 0.9800 .
C2E H2E3 0.9800 .
S1I O1I 1.496(10) .
S1I C1I 1.742(13) .
S1I C2I 1.745(14) .
C2I H2I1 0.9800 .
C2I H2I2 0.9800 .
C2I H2I3 0.9800 .
C1I H1I1 0.9800 .
C1I H1I2 0.9800 .
C1I H1I3 0.9800 .
S2F O2F 1.579(13) .
S2F C4F 1.777(14) .
S2F C3F 1.800(15) .
S2C O2C 1.541(12) .
S2C C4C 1.712(13) .
S2C C3C 1.761(14) .
C22 C21 1.519(18) .
C22 H22E 0.9900 .
C22 H22F 0.9900 .
C31 C30 1.536(17) .
C31 H31E 0.9900 .
C31 H31F 0.9900 .
C30 H30E 0.9900 .
C30 H30F 0.9900 .
C21 H21E 0.9900 .
C21 H21F 0.9900 .
S2E O2E 1.519(15) .
S2E C3E 1.754(16) .
S2E C4E 1.770(18) .
S2I O2I 1.473(9) .
S2I C4I 1.700(10) .
S2I C3I 1.753(12) .
S2G O2G 1.549(10) .
S2G C4G 1.653(11) .
S2G C3G 1.756(11) .
S2H O2H 1.554(17) .
S2H C4H 1.82(2) .
S2H C3H 1.891(17) .
S2J O2J 1.496(18) .
S2J C4J 1.818(19) .
S2J C3J 1.826(19) .
S2D O2D 1.506(8) .
S2D C3D 1.693(11) .
S2D C4D 1.793(9) .
C3I H3I1 0.9800 .
C3I H3I2 0.9800 .
C3I H3I3 0.9800 .
C4I H4I1 0.9800 .
C4I H4I2 0.9800 .
C4I H4I3 0.9800 .
C3H H3H1 0.9800 .
C3H H3H2 0.9800 .
C3H H3H3 0.9800 .
C4H H4H1 0.9800 .
C4H H4H2 0.9800 .
C4H H4H3 0.9800 .
C4C H4C1 0.9800 .
C4C H4C2 0.9800 .
C4C H4C3 0.9800 .
C3C H3C1 0.9800 .
C3C H3C2 0.9800 .
C3C H3C3 0.9800 .
C4D H4D1 0.9800 .
C4D H4D2 0.9800 .
C4D H4D3 0.9800 .
C3D H3D1 0.9800 .
C3D H3D2 0.9800 .
C3D H3D3 0.9800 .
C3E H3E1 0.9800 .
C3E H3E2 0.9800 .
C3E H3E3 0.9800 .
C4E H4E1 0.9800 .
C4E H4E2 0.9800 .
C4E H4E3 0.9800 .
C3G H3G1 0.9800 .
C3G H3G2 0.9800 .
C3G H3G3 0.9800 .
C4G H4G1 0.9800 .
C4G H4G2 0.9800 .
C4G H4G3 0.9800 .
C4J H4J1 0.9800 .
C4J H4J2 0.9800 .
C4J H4J3 0.9800 .
C3J H3J1 0.9800 .
C3J H3J2 0.9800 .
C3J H3J3 0.9800 .
C4F H4F1 0.9800 .
C4F H4F2 0.9800 .
C4F H4F3 0.9800 .
C3F H3F1 0.9800 .
C3F H3F2 0.9800 .
C3F H3F3 0.9800 .
S3H O3H 1.483(16) .
S3H C6H 1.768(14) .
S3H C5H 1.847(16) .
C5H H5H1 0.9800 .
C5H H5H2 0.9800 .
C5H H5H3 0.9800 .
C6H H6H1 0.9800 .
C6H H6H2 0.9800 .
C6H H6H3 0.9800 .
O3J S3J 1.631(14) .
C5J S3J 1.895(15) .
C5J H5J1 0.9800 .
C5J H5J2 0.9800 .
C5J H5J3 0.9800 .
C6J S3J 1.788(14) .
C6J H6J1 0.9800 .
C6J H6J2 0.9800 .
C6J H6J3 0.9800 .
S2M O2M 1.500(14) .
S2M C4M 1.742(15) .
S2M C3M 1.759(16) .
C4M H4M1 0.9800 .
C4M H4M2 0.9800 .
C4M H4M3 0.9800 .
C3M H3M1 0.9800 .
C3M H3M2 0.9800 .
C3M H3M3 0.9800 .

loop_
_geom_torsion_atom_site_label_1
_geom_torsion_atom_site_label_2
_geom_torsion_atom_site_label_3
_geom_torsion_atom_site_label_4
_geom_torsion
_geom_torsion_site_symmetry_1
_geom_torsion_site_symmetry_4
C13B C12B C11B C10B -2.6(9) . .
C13B C12B C11B C14B 174.1(6) . .
O6B C10B C11B C12B -178.6(5) . .
C9B C10B C11B C12B 0.9(9) . .
O6B C10B C11B C14B 4.5(9) . .
C9B C10B C11B C14B -176.0(6) . .
C17B C18B O7 C21 -157.6(18) . .
C19B C18B O7 C21 30(2) . .
O7B C18B O7 C21 -117(3) . .
C20B C15B C7B C4B 6.7(8) . .
C16B C15B C7B C4B -170.6(5) . .
C20B C15B C7B C13B -124.8(6) . .
C16B C15B C7B C13B 57.9(7) . .
C27B C28B C29B C24B 1.3(9) . .
O4B C8B C9B O5B 1.2(9) . .
C13B C8B C9B O5B -177.8(6) . .
O4B C8B C9B C10B 178.3(6) . .
C13B C8B C9B C10B -0.7(9) . .
O6B C10B C9B O5B -2.7(9) . .
C11B C10B C9B O5B 177.8(5) . .
O6B C10B C9B C8B -179.8(5) . .
C11B C10B C9B C8B 0.7(9) . .
C26B C25B C24B C29B -0.4(9) . .
C26B C25B C24B C14B 176.7(6) . .
C28B C29B C24B C25B -0.8(9) . .
C28B C29B C24B C14B -177.9(6) . .
C12B C11B C14B C6B 99.7(7) . 2_665
C10B C11B C14B C6B -83.6(7) . 2_665
C12B C11B C14B C24B -29.6(8) . .
C10B C11B C14B C24B 147.1(5) . .
C25B C24B C14B C11B 149.6(6) . .
C29B C24B C14B C11B -33.5(8) . .
C25B C24B C14B C6B 19.2(8) . 2_665
C29B C24B C14B C6B -163.8(5) . 2_665
C27B O8B C30B C31B 175.1(5) . .
O7 C18B C17B C16B -172.1(8) . .
C19B C18B C17B C16B -0.5(10) . .
O7B C18B C17B C16B 174.4(7) . .
O7 C18B C19B C20B 172.8(7) . .
C17B C18B C19B C20B -0.2(10) . .
O7B C18B C19B C20B -174.3(8) . .
C24B C25B C26B C27B 1.0(10) . .
C30B O8B C27B C28B -0.1(9) . .
C30B O8B C27B C26B -177.9(5) . .
C29B C28B C27B O8B -178.5(6) . .
C29B C28B C27B C26B -0.7(9) . .
C25B C26B C27B O8B 177.5(6) . .
C25B C26B C27B C28B -0.5(10) . .
O4B C8B C13B C12B -179.9(5) . .
C9B C8B C13B C12B -1.0(9) . .
O4B C8B C13B C7B -3.8(9) . .
C9B C8B C13B C7B 175.1(5) . .
C11B C12B C13B C8B 2.7(9) . .
C11B C12B C13B C7B -173.3(5) . .
C4B C7B C13B C8B 89.2(7) . .
C15B C7B C13B C8B -140.3(6) . .
C4B C7B C13B C12B -94.9(7) . .
C15B C7B C13B C12B 35.6(8) . .
O1B C1B C2B O2B 0.2(10) . .
C6B C1B C2B O2B 179.6(6) . .
O1B C1B C2B C3B -178.5(6) . .
C6B C1B C2B C3B 0.9(9) . .
C18B C17B C16B C15B 1.1(9) . .
C20B C15B C16B C17B -1.1(9) . .
C7B C15B C16B C17B 176.4(5) . .
O8B C30B C31B C32B -67.0(7) . .
O2B C2B C3B O3B 0.3(9) . .
C1B C2B C3B O3B 179.1(6) . .
O2B C2B C3B C4B 179.6(6) . .
C1B C2B C3B C4B -1.6(10) . .
C6B C5B C4B C3B 0.0(9) . .
C6B C5B C4B C7B 178.4(6) . .
O3B C3B C4B C5B -179.5(5) . .
C2B C3B C4B C5B 1.1(9) . .
O3B C3B C4B C7B 2.0(9) . .
C2B C3B C4B C7B -177.4(6) . .
C13B C7B C4B C5B 29.7(8) . .
C15B C7B C4B C5B -100.2(7) . .
C13B C7B C4B C3B -151.9(6) . .
C15B C7B C4B C3B 78.2(7) . .
C4B C5B C6B C1B -0.7(9) . .
C4B C5B C6B C14B 176.2(5) . 2_665
O1B C1B C6B C5B 179.7(5) . .
C2B C1B C6B C5B 0.2(9) . .
O1B C1B C6B C14B 2.6(8) . 2_665
C2B C1B C6B C14B -176.8(6) . 2_665
C16B C15B C20B C19B 0.4(9) . .
C7B C15B C20B C19B -177.0(6) . .
C18B C19B C20B C15B 0.2(10) . .
C23B C22B C21B O7B -84.8(16) . .
C11A C12A C13A C8A 2.5(9) . .
C11A C12A C13A C7A -173.5(6) . .
C28A C27A O8 C30 -26(2) . .
C26A C27A O8 C30 159.7(18) . .
O8A C27A O8 C30 128(4) . .
C29A C24A C14A C11A 124.7(6) . .
C25A C24A C14A C11A -58.4(7) . .
C29A C24A C14A C6A -6.3(8) . 2_656
C25A C24A C14A C6A 170.6(5) . 2_656
C20A C15A C16A C17A -1.2(9) . .
C7A C15A C16A C17A -176.0(6) . .
C16A C15A C20A C19A 2.6(9) . .
C7A C15A C20A C19A 177.5(6) . .
C18A C19A C20A C15A -2.3(9) . .
C15A C16A C17A C18A -0.5(10) . .
C12A C13A C8A O4A 179.6(5) . .
C7A C13A C8A O4A -4.2(9) . .
C12A C13A C8A C9A -0.9(9) . .
C7A C13A C8A C9A 175.3(6) . .
O4A C8A C9A O5A 2.3(9) . .
C13A C8A C9A O5A -177.1(5) . .
O4A C8A C9A C10A 178.4(5) . .
C13A C8A C9A C10A -1.1(10) . .
O5A C9A C10A O6A -2.7(9) . .
C8A C9A C10A O6A -178.8(6) . .
O5A C9A C10A C11A 177.6(5) . .
C8A C9A C10A C11A 1.5(9) . .
C18A O7A C21A C22A -174.2(5) . .
C13A C12A C11A C10A -2.0(9) . .
C13A C12A C11A C14A 173.3(5) . .
O6A C10A C11A C12A -179.7(5) . .
C9A C10A C11A C12A 0.0(9) . .
O6A C10A C11A C14A 4.9(9) . .
C9A C10A C11A C14A -175.5(5) . .
C24A C14A C11A C12A -35.3(8) . .
C6A C14A C11A C12A 95.1(7) 2_656 .
C24A C14A C11A C10A 140.0(6) . .
C6A C14A C11A C10A -89.6(7) 2_656 .
O2A C2A C3A O3A 0.9(10) . .
C1A C2A C3A O3A -178.2(6) . .
O2A C2A C3A C4A 179.1(6) . .
C1A C2A C3A C4A 0.0(9) . .
C21A O7A C18A C19A -1.2(9) . .
C21A O7A C18A C17A 178.1(5) . .
C20A C19A C18A O7A 179.7(6) . .
C20A C19A C18A C17A 0.4(9) . .
C16A C17A C18A O7A -178.5(6) . .
C16A C17A C18A C19A 0.9(9) . .
C29A C24A C25A C26A 0.1(9) . .
C14A C24A C25A C26A -177.0(5) . .
C20A C15A C7A C4A 164.8(5) . .
C16A C15A C7A C4A -20.6(8) . .
C20A C15A C7A C13A 35.8(8) . .
C16A C15A C7A C13A -149.7(5) . .
C8A C13A C7A C4A 83.7(7) . .
C12A C13A C7A C4A -100.3(7) . .
C8A C13A C7A C15A -148.0(5) . .
C12A C13A C7A C15A 27.9(8) . .
O3A C3A C4A C5A 179.4(5) . .
C2A C3A C4A C5A 1.1(9) . .
O3A C3A C4A C7A 2.0(8) . .
C2A C3A C4A C7A -176.3(6) . .
C6A C5A C4A C3A -1.2(9) . .
C6A C5A C4A C7A 176.1(5) . .
C15A C7A C4A C3A 86.6(7) . .
C13A C7A C4A C3A -143.4(6) . .
C15A C7A C4A C5A -90.7(7) . .
C13A C7A C4A C5A 39.3(8) . .
C4A C5A C6A C1A 0.1(9) . .
C4A C5A C6A C14A 178.3(6) . 2_656
C24A C25A C26A C27A 0.1(9) . .
O8 C27A C26A C25A 173.1(8) . .
C28A C27A C26A C25A -0.6(10) . .
O8A C27A C26A C25A -176.0(7) . .
O8 C27A C28A C29A -173.8(7) . .
C26A C27A C28A C29A 0.9(10) . .
O8A C27A C28A C29A 175.5(8) . .
O7A C21A C22A C23A 66.0(7) . .
O2A C2A C1A O1A 0.9(9) . .
C3A C2A C1A O1A -179.9(6) . .
O2A C2A C1A C6A 179.7(6) . .
C3A C2A C1A C6A -1.1(10) . .
C5A C6A C1A O1A 179.9(5) . .
C14A C6A C1A O1A 1.6(9) 2_656 .
C5A C6A C1A C2A 1.1(9) . .
C14A C6A C1A C2A -177.2(6) 2_656 .
C25A C24A C29A C28A 0.3(9) . .
C14A C24A C29A C28A 177.2(6) . .
C27A C28A C29A C24A -0.8(10) . .
O8A C30A C31A C32A 84.1(16) . .
C27A O8 C30 C31 -165.2(15) . .
C18B O7 C21 C22 163.4(15) . .
C31A C30A O8A C27A -164.3(14) . .
O8 C27A O8A C30A 130(4) . .
C28A C27A O8A C30A 161.5(16) . .
C26A C27A O8A C30A -24(2) . .
C22B C21B O7B C18B 162.9(13) . .
O7 C18B O7B C21B -122(3) . .
C17B C18B O7B C21B 24.7(19) . .
C19B C18B O7B C21B -160.8(15) . .
